data_7249344
loop_
_publ_author_name
'Li, Ying-Yu'
'Qiu, Qi-Ming'
'Fan, Si-Jie'
'Xu, Jian-Jie'
'Mou, Wen-Long'
'Hou, Chuan-Bing'
'Liu, Min'
'Yang, Yu-Ping'
'Dai, Li-Xiong'
'Han, Hong-Liang'
'Jin, Qiong-Hua'

_publ_section_title
;
 A series of rare-earth phosphine-oxygen complexes containing
 [PW12O40]3&#x2212; with highly efficient photocatalytic degradation of MB
;
_journal_issue 40
_journal_name_full CrystEngComm
_journal_page_first 5809
_journal_page_last 5819
_journal_paper_doi 10.1039/D4CE00851K
_journal_volume 26
_journal_year 2024
_chemical_formula_sum 'C42 H100 Eu O60 P7 W12'
_chemical_formula_weight 4140.16
_space_group_crystal_system triclinic
_space_group_IT_number 2
_space_group_name_Hall '-P 1'
_space_group_name_H-M_alt 'P -1'
_atom_sites_solution_hydrogens mixed
_audit_creation_method SHELXL-2019/2
_audit_update_record
;
2023-03-10 deposited with the CCDC.	2024-09-12 downloaded from the CCDC.
;
_cell_angle_alpha 79.353(3)
_cell_angle_beta 83.486(2)
_cell_angle_gamma 89.311(4)
_cell_formula_units_Z 2
_cell_length_a 15.5908(14)
_cell_length_b 15.9996(16)
_cell_length_c 20.8558(16)
_cell_measurement_reflns_used 2831
_cell_measurement_temperature 293(2)
_cell_measurement_theta_max 27.352
_cell_measurement_theta_min 2.173
_cell_volume 5079.6(8)
_computing_structure_refinement 'SHELXL-2019/2 (Sheldrick, 2019)'
_diffrn_ambient_temperature 293(2)
_diffrn_measured_fraction_theta_full 0.978
_diffrn_measured_fraction_theta_max 0.978
_diffrn_measurement_device_type 'CCD area detector'
_diffrn_measurement_method 'phi and omega scans'
_diffrn_radiation_type MoK\a
_diffrn_radiation_wavelength 0.71073
_diffrn_reflns_av_unetI/netI 0.2913
_diffrn_reflns_Laue_measured_fraction_full 0.978
_diffrn_reflns_Laue_measured_fraction_max 0.978
_diffrn_reflns_limit_h_max 18
_diffrn_reflns_limit_h_min -18
_diffrn_reflns_limit_k_max 19
_diffrn_reflns_limit_k_min -18
_diffrn_reflns_limit_l_max 24
_diffrn_reflns_limit_l_min 0
_diffrn_reflns_number 17534
_diffrn_reflns_point_group_measured_fraction_full 0.978
_diffrn_reflns_point_group_measured_fraction_max 0.978
_diffrn_reflns_theta_full 25.020
_diffrn_reflns_theta_max 25.020
_diffrn_reflns_theta_min 2.000
_exptl_absorpt_coefficient_mu 14.330
_exptl_absorpt_correction_T_max 0.2782
_exptl_absorpt_correction_T_min 0.1240
_exptl_absorpt_correction_type multi-scan
_exptl_absorpt_process_details sadabs
_exptl_crystal_density_diffrn 2.707
_exptl_crystal_F_000 3776
_exptl_crystal_size_max 0.250
_exptl_crystal_size_mid 0.180
_exptl_crystal_size_min 0.120
_platon_squeeze_details
;
;
_refine_diff_density_max 7.259
_refine_diff_density_min -7.645
_refine_diff_density_rms 0.896
_refine_ls_extinction_method none
_refine_ls_goodness_of_fit_ref 1.094
_refine_ls_hydrogen_treatment constr
_refine_ls_matrix_type full
_refine_ls_number_parameters 1018
_refine_ls_number_reflns 17534
_refine_ls_number_restraints 4594
_refine_ls_restrained_S_all 1.440
_refine_ls_R_factor_all 0.2970
_refine_ls_R_factor_gt 0.1723
_refine_ls_shift/su_max 0.003
_refine_ls_shift/su_mean 0.000
_refine_ls_structure_factor_coef Fsqd
_refine_ls_weighting_details 'w=1/[\s^2^(Fo^2^)+(0.2000P)^2^] where P=(Fo^2^+2Fc^2^)/3'
_refine_ls_weighting_scheme calc
_refine_ls_wR_factor_gt 0.3880
_refine_ls_wR_factor_ref 0.4453
_reflns_Friedel_coverage 0.000
_reflns_number_gt 6457
_reflns_number_total 17534
_reflns_threshold_expression 'I > 2\s(I)'
_cod_data_source_file d4ce00851k21.cif
_cod_data_source_block 221122b
_cod_depositor_comments 'Adding full bibliography for 7249339--7249349.cif.'
_cod_database_code 7249344
_shelx_shelxl_version_number 2019/2
_shelx_space_group_comment
;
The symmetry employed for this shelxl refinement is uniquely defined
by the following loop, which should always be used as a source of
symmetry information in preference to the above space-group names.
They are only intended as comments.
;
_shelx_estimated_absorpt_t_min 0.124
_shelx_estimated_absorpt_t_max 0.278

loop_
_space_group_symop_operation_xyz
'x, y, z'
'-x, -y, -z'

loop_
_atom_site_label
_atom_site_type_symbol
_atom_site_fract_x
_atom_site_fract_y
_atom_site_fract_z
_atom_site_U_iso_or_equiv
_atom_site_adp_type
_atom_site_occupancy
_atom_site_site_symmetry_order
_atom_site_calc_flag
_atom_site_refinement_flags_posn
_atom_site_refinement_flags_adp
_atom_site_refinement_flags_occupancy
_atom_site_disorder_assembly
_atom_site_disorder_group
W1 W 0.11431(17) 0.41036(12) 0.33032(12) 0.0387(7) Uani 1 1 d . U . . .
W2 W 0.23748(18) 0.26178(15) 0.42825(12) 0.0442(7) Uani 1 1 d . U . . .
W3 W 0.30136(17) 0.07031(14) 0.37701(13) 0.0404(7) Uani 1 1 d . U . . .
W4 W 0.23413(17) 0.02138(13) 0.23228(13) 0.0382(7) Uani 1 1 d . U . . .
W5 W 0.11062(17) 0.16916(13) 0.13503(11) 0.0364(6) Uani 1 1 d . U . . .
W6 W 0.04799(17) 0.36165(13) 0.18582(12) 0.0371(6) Uani 1 1 d . U . . .
W7 W 0.26523(17) 0.40922(13) 0.19154(13) 0.0410(7) Uani 1 1 d . U . . .
W8 W 0.39114(17) 0.26370(15) 0.29020(14) 0.0450(7) Uani 1 1 d . U . . .
W9 W 0.32854(17) 0.21393(14) 0.14491(12) 0.0397(7) Uani 1 1 d . U . . .
W10 W 0.01860(17) 0.21825(13) 0.41858(12) 0.0364(6) Uani 1 1 d . U . . .
W11 W 0.08222(16) 0.02399(12) 0.37134(12) 0.0358(6) Uani 1 1 d . U . . .
W12 W -0.04326(16) 0.16729(13) 0.27380(12) 0.0357(6) Uani 1 1 d . U . . .
Eu1 Eu 0.68026(18) 0.71372(15) 0.26834(14) 0.0297(7) Uani 1 1 d . U . . .
O1 O 0.146(3) 0.265(2) 0.3395(15) 0.041(3) Uani 0.54(2) 1 d D U P A 1
O2 O 0.190(3) 0.1195(11) 0.311(2) 0.042(3) Uani 0.54(2) 1 d D U P A 1
O3 O 0.099(2) 0.222(3) 0.2356(19) 0.041(3) Uani 0.54(2) 1 d D U P A 1
O4 O 0.2584(18) 0.257(3) 0.2407(19) 0.043(3) Uani 0.54(2) 1 d D U P A 1
O1' O 0.086(2) 0.176(3) 0.322(2) 0.041(3) Uani 0.46(2) 1 d D U P A 2
O2' O 0.198(3) 0.167(3) 0.2229(17) 0.040(3) Uani 0.46(2) 1 d D U P A 2
O3' O 0.247(2) 0.205(3) 0.328(2) 0.043(3) Uani 0.46(2) 1 d D U P A 2
O4' O 0.159(3) 0.3127(11) 0.254(2) 0.042(3) Uani 0.46(2) 1 d D U P A 2
O5 O 0.201(3) 0.359(2) 0.3878(19) 0.046(3) Uani 1 1 d . U . . .
O6 O 0.261(3) 0.144(2) 0.4380(19) 0.047(3) Uani 1 1 d . U . . .
O7 O 0.307(3) 0.026(2) 0.2970(19) 0.046(3) Uani 1 1 d . U . . .
O8 O 0.159(3) 0.062(2) 0.1737(18) 0.045(3) Uani 1 1 d . U . . .
O9 O 0.074(3) 0.275(2) 0.1370(18) 0.043(3) Uani 1 1 d . U . . .
O10 O 0.044(3) 0.411(2) 0.2652(19) 0.043(3) Uani 1 1 d . U . . .
O11 O 0.204(3) 0.454(2) 0.2652(18) 0.043(3) Uani 1 1 d . U . . .
O12 O 0.334(3) 0.296(2) 0.3666(19) 0.044(3) Uani 1 1 d . U . . .
O13 O 0.388(3) 0.145(2) 0.3358(19) 0.044(3) Uani 1 1 d . U . . .
O14 O 0.314(3) 0.103(2) 0.1795(19) 0.046(3) Uani 1 1 d . U . . .
O15 O 0.214(3) 0.206(2) 0.1101(18) 0.043(3) Uani 1 1 d . U . . .
O16 O 0.155(3) 0.412(2) 0.1559(18) 0.043(3) Uani 1 1 d . U . . .
O17 O 0.354(3) 0.362(2) 0.2501(19) 0.045(3) Uani 1 1 d . U . . .
O18 O 0.405(3) 0.227(2) 0.2073(19) 0.044(3) Uani 1 1 d . U . . .
O19 O 0.311(3) 0.327(2) 0.1390(19) 0.046(3) Uani 1 1 d . U . . .
O20 O 0.031(3) 0.332(2) 0.3772(18) 0.044(3) Uani 1 1 d . U . . .
O21 O 0.127(3) 0.223(2) 0.4482(19) 0.046(3) Uani 1 1 d . U . . .
O22 O 0.189(3) 0.023(2) 0.4084(19) 0.045(3) Uani 1 1 d . U . . .
O23 O 0.138(2) -0.016(2) 0.2985(18) 0.042(3) Uani 1 1 d . U . . .
O24 O 0.007(2) 0.137(2) 0.2008(18) 0.041(3) Uani 1 1 d . U . . .
O25 O -0.034(2) 0.282(2) 0.2302(18) 0.041(3) Uani 1 1 d . U . . .
O26 O 0.061(3) 0.111(2) 0.4157(19) 0.044(3) Uani 1 1 d . U . . .
O27 O -0.010(3) 0.068(2) 0.3166(18) 0.042(3) Uani 1 1 d . U . . .
O28 O -0.043(3) 0.211(2) 0.3557(18) 0.043(3) Uani 1 1 d . U . . .
O29 O 0.085(3) 0.505(2) 0.3503(19) 0.044(7) Uani 1 1 d . U . . .
O30 O 0.268(3) 0.283(2) 0.492(2) 0.058(8) Uani 1 1 d . U . . .
O31 O 0.348(3) -0.006(2) 0.4239(19) 0.048(8) Uani 1 1 d . U . . .
O32 O 0.258(3) -0.067(2) 0.213(2) 0.057(8) Uani 1 1 d . U . . .
O33 O 0.085(3) 0.150(2) 0.0712(18) 0.048(8) Uani 1 1 d . U . . .
O34 O -0.004(2) 0.428(2) 0.1417(18) 0.038(7) Uani 1 1 d . U . . .
O35 O 0.305(3) 0.500(2) 0.150(2) 0.060(7) Uani 1 1 d . U . . .
O36 O 0.492(3) 0.289(2) 0.295(2) 0.051(8) Uani 1 1 d . U . . .
O37 O 0.390(3) 0.214(2) 0.0800(19) 0.055(8) Uani 1 1 d . U . . .
O38 O -0.052(3) 0.221(2) 0.485(2) 0.057(8) Uani 1 1 d . U . . .
O39 O 0.042(3) -0.073(2) 0.4126(18) 0.046(7) Uani 1 1 d . U . . .
O40 O -0.145(2) 0.143(2) 0.2688(19) 0.042(7) Uani 1 1 d . U . . .
O41 O 0.700(3) 0.822(2) 0.174(2) 0.046(3) Uani 1 1 d . U . . .
O42 O 0.8393(16) 0.8861(15) 0.1109(19) 0.055(4) Uani 1 1 d D U . . .
O43 O 0.6911(18) 0.9128(18) 0.0705(12) 0.052(5) Uani 1 1 d D U . . .
O44 O 0.703(3) 0.627(2) 0.1842(19) 0.045(3) Uani 1 1 d . U . . .
O45 O 0.7741(18) 0.5639(18) 0.1061(14) 0.050(4) Uani 1 1 d D U . . .
O46 O 0.6364(18) 0.5766(17) 0.1003(15) 0.052(4) Uani 1 1 d D U . . .
O47 O 0.833(3) 0.725(2) 0.238(2) 0.048(3) Uani 1 1 d . U . . .
O48 O 0.9485(15) 0.7062(16) 0.1599(16) 0.055(4) Uani 1 1 d D U . . .
O49 O 0.971(2) 0.6827(17) 0.2771(12) 0.054(5) Uani 1 1 d D U . . .
O50 O 0.719(3) 0.580(2) 0.3273(19) 0.045(4) Uani 1 1 d . U . . .
O51 O 0.765(2) 0.4537(15) 0.4096(12) 0.050(5) Uani 1 1 d D U . . .
O52 O 0.726(2) 0.4420(11) 0.3048(12) 0.050(4) Uani 1 1 d D U . . .
O53 O 0.545(3) 0.710(2) 0.2325(19) 0.046(4) Uani 1 1 d . U . . .
O54 O 0.4796(15) 0.725(2) 0.1369(14) 0.051(4) Uani 1 1 d D U . . .
O55 O 0.376(3) 0.7182(13) 0.2409(13) 0.052(5) Uani 1 1 d D U . . .
O56 O 0.619(3) 0.840(2) 0.2920(19) 0.044(4) Uani 1 1 d . U . . .
O57 O 0.527(2) 0.9491(14) 0.3433(12) 0.045(5) Uani 1 1 d D U . . .
O58 O 0.611(2) 0.9805(12) 0.2333(14) 0.048(4) Uani 1 1 d D U . . .
O59 O 0.750(3) 0.7587(13) 0.3531(15) 0.056(7) Uani 1 1 d . U . . .
H59A H 0.724872 0.737374 0.390808 0.068 Uiso 1 1 d DR U . . .
H59B H 0.750872 0.812484 0.349728 0.068 Uiso 1 1 d R U . . .
O60 O 0.572(3) 0.668(2) 0.3678(18) 0.047(7) Uani 1 1 d . U . . .
H60A H 0.527351 0.649209 0.355824 0.071 Uiso 1 1 d R U . . .
H60C H 0.559371 0.711268 0.385484 0.071 Uiso 1 1 d R U . . .
P1 P 0.1731(9) 0.2156(7) 0.2816(6) 0.0319(17) Uani 1 1 d D U . . .
P2 P 0.7473(11) 0.8493(9) 0.1095(8) 0.044(3) Uani 1 1 d . U . . .
P4 P 0.9132(11) 0.6727(9) 0.2295(8) 0.042(3) Uani 1 1 d . U . . .
P5 P 0.7643(11) 0.5024(9) 0.3376(8) 0.043(3) Uani 1 1 d D U . . .
P6 P 0.4701(11) 0.7475(9) 0.2008(8) 0.043(3) Uani 1 1 d . U . . .
P3 P 0.6970(11) 0.6159(9) 0.1191(8) 0.041(3) Uani 1 1 d . U . . .
P7 P 0.5595(11) 0.9147(9) 0.2814(8) 0.043(3) Uani 1 1 d . U . . .
C1 C 0.7804(7) 0.7667(6) 0.0674(5) 0.048(4) Uani 1 1 d DG U . . .
H1A H 0.806736 0.789726 0.023331 0.058 Uiso 1 1 calc R U . . .
H1B H 0.822044 0.730828 0.090374 0.058 Uiso 1 1 calc R U . . .
C2 C 0.7000(7) 0.7162(6) 0.0648(4) 0.048(4) Uani 1 1 d DG U . . .
H2A H 0.697952 0.707122 0.020301 0.057 Uiso 1 1 calc R U . . .
H2B H 0.649590 0.748600 0.076560 0.057 Uiso 1 1 calc R U . . .
C3 C 0.8455(7) 0.9514(6) 0.1532(6) 0.055(6) Uani 1 1 d DG U . . .
H3 H 0.851318 0.923927 0.198576 0.067 Uiso 1 1 calc R U . . .
C4 C 0.9236(8) 1.0065(7) 0.1247(7) 0.081(13) Uani 1 1 d DG U . . .
H4A H 0.929449 1.049211 0.150764 0.122 Uiso 1 1 calc R U . . .
H4B H 0.974336 0.971880 0.124693 0.122 Uiso 1 1 calc R U . . .
H4C H 0.916640 1.033331 0.080491 0.122 Uiso 1 1 calc R U . . .
C5 C 0.7630(8) 1.0019(5) 0.1500(6) 0.068(7) Uani 1 1 d DG U . . .
H5A H 0.762000 1.041590 0.178648 0.101 Uiso 1 1 d DR U . . .
H5B H 0.714958 0.964399 0.162960 0.101 Uiso 1 1 d R U . . .
H5C H 0.760338 1.031232 0.106463 0.101 Uiso 1 1 d R U . . .
C6 C 0.6958(9) 0.9477(7) 0.0054(5) 0.052(5) Uani 1 1 d DG U . . .
H6 H 0.721114 0.903135 -0.017216 0.062 Uiso 1 1 calc R U . . .
C7 C 0.7575(10) 1.0220(7) -0.0161(6) 0.065(9) Uani 1 1 d DG U . . .
H7A H 0.757130 1.042845 -0.062336 0.097 Uiso 1 1 calc R U . . .
H7B H 0.739982 1.066476 0.007646 0.097 Uiso 1 1 calc R U . . .
H7C H 0.814726 1.004118 -0.007466 0.097 Uiso 1 1 calc R U . . .
C8 C 0.6094(10) 0.9654(8) -0.0201(6) 0.066(12) Uani 1 1 d DG U . . .
H8A H 0.618053 0.989725 -0.066033 0.098 Uiso 1 1 calc R U . . .
H8B H 0.577175 0.913227 -0.013858 0.098 Uiso 1 1 calc R U . . .
H8C H 0.578088 1.004504 0.003370 0.098 Uiso 1 1 calc R U . . .
C9 C 0.8005(9) 0.5510(7) 0.0349(5) 0.050(5) Uani 1 1 d DG U . . .
H9 H 0.768077 0.588040 0.003446 0.059 Uiso 1 1 calc R U . . .
C10 C 0.8961(9) 0.5708(8) 0.0225(6) 0.069(11) Uani 1 1 d DG U . . .
H10A H 0.905254 0.630354 0.021306 0.104 Uiso 1 1 calc R U . . .
H10B H 0.924789 0.538194 0.057068 0.104 Uiso 1 1 calc R U . . .
H10C H 0.918979 0.556550 -0.018790 0.104 Uiso 1 1 calc R U . . .
C11 C 0.7814(10) 0.4581(8) 0.0373(6) 0.066(9) Uani 1 1 d DG U . . .
H11A H 0.720109 0.448406 0.045261 0.099 Uiso 1 1 calc R U . . .
H11B H 0.802998 0.442558 -0.003783 0.099 Uiso 1 1 calc R U . . .
H11C H 0.808808 0.424202 0.072074 0.099 Uiso 1 1 calc R U . . .
C12 C 0.5831(8) 0.4900(6) 0.1568(6) 0.051(6) Uani 1 1 d DG U . . .
H12 H 0.616807 0.455660 0.188803 0.061 Uiso 1 1 calc R U . . .
C13 C 0.5147(7) 0.5483(6) 0.1817(6) 0.066(7) Uani 1 1 d DG U . . .
H13A H 0.535427 0.573082 0.215694 0.098 Uiso 1 1 calc R U . . .
H13B H 0.502511 0.592563 0.146225 0.098 Uiso 1 1 calc R U . . .
H13C H 0.463014 0.516062 0.199067 0.098 Uiso 1 1 calc DR U . . .
C14 C 0.5538(9) 0.4491(7) 0.1030(7) 0.070(10) Uani 1 1 d DG U . . .
H14A H 0.598450 0.412814 0.088472 0.105 Uiso 1 1 calc R U . . .
H14B H 0.502411 0.416021 0.119680 0.105 Uiso 1 1 calc R U . . .
H14C H 0.541909 0.492521 0.066838 0.105 Uiso 1 1 calc R U . . .
C15 C 0.8927(7) 0.5647(6) 0.2378(6) 0.050(4) Uani 1 1 d DG U . . .
H15A H 0.846519 0.555595 0.212316 0.060 Uiso 1 1 calc R U . . .
H15B H 0.943958 0.536457 0.221682 0.060 Uiso 1 1 calc R U . . .
C16 C 0.8673(8) 0.5285(6) 0.3095(6) 0.051(4) Uani 1 1 d DG U . . .
H16A H 0.897591 0.553721 0.338593 0.061 Uiso 1 1 d DR U . . .
H16B H 0.890808 0.472946 0.309338 0.061 Uiso 1 1 d R U . . .
C17 C 1.0472(7) 0.7274(8) 0.1427(7) 0.057(5) Uani 1 1 d DG U . . .
H17 H 1.070628 0.752376 0.176630 0.069 Uiso 1 1 calc R U . . .
C18 C 1.0871(7) 0.6423(9) 0.1364(8) 0.071(10) Uani 1 1 d DG U . . .
H18A H 1.082014 0.605747 0.178656 0.107 Uiso 1 1 calc R U . . .
H18B H 1.057669 0.616907 0.106684 0.107 Uiso 1 1 calc R U . . .
H18C H 1.147001 0.650354 0.119716 0.107 Uiso 1 1 calc R U . . .
C19 C 1.0533(7) 0.7879(9) 0.0775(7) 0.082(11) Uani 1 1 d DG U . . .
H19A H 1.027404 0.841077 0.083467 0.123 Uiso 1 1 calc R U . . .
H19B H 1.112903 0.797328 0.060251 0.123 Uiso 1 1 calc R U . . .
H19C H 1.023570 0.763881 0.047220 0.123 Uiso 1 1 calc R U . . .
C20 C 0.9783(7) 0.7563(7) 0.3129(7) 0.053(6) Uani 1 1 d DG U . . .
H20 H 0.923939 0.787560 0.315626 0.064 Uiso 1 1 calc R U . . .
C21 C 1.0507(7) 0.8123(8) 0.2739(8) 0.066(9) Uani 1 1 d DG U . . .
H21A H 1.058138 0.860376 0.294386 0.099 Uiso 1 1 calc R U . . .
H21B H 1.103197 0.780395 0.272628 0.099 Uiso 1 1 calc R U . . .
H21C H 1.036727 0.831725 0.230000 0.099 Uiso 1 1 calc R U . . .
C22 C 1.0015(9) 0.7177(8) 0.3804(7) 0.080(13) Uani 1 1 d DG U . . .
H22A H 1.006678 0.761915 0.405276 0.120 Uiso 1 1 calc R U . . .
H22B H 0.957190 0.678154 0.402540 0.120 Uiso 1 1 calc DR U . . .
H22C H 1.055484 0.688553 0.376319 0.120 Uiso 1 1 calc R U . . .
C23 C 0.7795(10) 0.4971(7) 0.4619(5) 0.053(6) Uani 1 1 d DG U . . .
H23 H 0.832981 0.476038 0.479525 0.063 Uiso 1 1 calc R U . . .
C24 C 0.7890(9) 0.5912(7) 0.4361(5) 0.072(9) Uani 1 1 d DG U . . .
H24A H 0.743258 0.620208 0.456360 0.108 Uiso 1 1 d DR U . . .
H24B H 0.787163 0.602107 0.390009 0.108 Uiso 1 1 d DR U . . .
H24C H 0.842494 0.610621 0.445614 0.108 Uiso 1 1 d DR U . . .
C25 C 0.7056(11) 0.4805(8) 0.5164(5) 0.070(11) Uani 1 1 d DG U . . .
H25A H 0.716329 0.509913 0.550944 0.105 Uiso 1 1 calc R U . . .
H25B H 0.652809 0.500530 0.499519 0.105 Uiso 1 1 calc R U . . .
H25C H 0.700682 0.420557 0.533460 0.105 Uiso 1 1 calc R U . . .
C26 C 0.7561(9) 0.3587(6) 0.3058(7) 0.046(5) Uani 1 1 d DG U . . .
H26 H 0.815787 0.358096 0.316375 0.056 Uiso 1 1 calc R U . . .
C27 C 0.7584(10) 0.3342(6) 0.2391(7) 0.063(11) Uani 1 1 d DG U . . .
H27A H 0.779322 0.277211 0.241273 0.094 Uiso 1 1 calc R U . . .
H27B H 0.701207 0.337317 0.225876 0.094 Uiso 1 1 calc R U . . .
H27C H 0.795959 0.372536 0.207686 0.094 Uiso 1 1 calc R U . . .
C28 C 0.7056(11) 0.2954(6) 0.3590(7) 0.061(9) Uani 1 1 d DG U . . .
H28A H 0.728086 0.239391 0.358256 0.092 Uiso 1 1 calc R U . . .
H28B H 0.710766 0.310067 0.401017 0.092 Uiso 1 1 calc R U . . .
H28C H 0.645934 0.296411 0.351578 0.092 Uiso 1 1 calc R U . . .
C29 C 0.4751(7) 0.8645(6) 0.1867(6) 0.046(4) Uani 1 1 d DG U . . .
H29A H 0.529288 0.884528 0.161177 0.055 Uiso 1 1 calc R U . . .
H29B H 0.428336 0.888098 0.162166 0.055 Uiso 1 1 calc R U . . .
C30 C 0.4677(7) 0.8934(7) 0.2521(6) 0.045(4) Uani 1 1 d DG U . . .
H30A H 0.436277 0.849809 0.284413 0.054 Uiso 1 1 calc R U . . .
H30B H 0.432680 0.944276 0.248523 0.054 Uiso 1 1 calc R U . . .
C31 C 0.4267(8) 0.7416(8) 0.0830(6) 0.055(6) Uani 1 1 d DG U . . .
H31 H 0.444930 0.796171 0.055163 0.067 Uiso 1 1 calc R U . . .
C32 C 0.4398(8) 0.6728(8) 0.0423(6) 0.066(9) Uani 1 1 d DG U . . .
H32A H 0.404780 0.684192 0.006752 0.098 Uiso 1 1 calc R U . . .
H32B H 0.499497 0.671707 0.024992 0.098 Uiso 1 1 calc R U . . .
H32C H 0.423605 0.618777 0.069287 0.098 Uiso 1 1 calc R U . . .
C33 C 0.3335(8) 0.7483(9) 0.1104(7) 0.063(8) Uani 1 1 d DG U . . .
H33A H 0.330803 0.756966 0.154368 0.094 Uiso 1 1 d R U . . .
H33B H 0.303686 0.697379 0.109431 0.094 Uiso 1 1 d DR U . . .
H33C H 0.307566 0.794773 0.084734 0.094 Uiso 1 1 d R U . . .
C34 C 0.3406(7) 0.6443(8) 0.2648(7) 0.053(5) Uani 1 1 d DG U . . .
H34 H 0.282089 0.663127 0.277486 0.064 Uiso 1 1 calc R U . . .
C35 C 0.3188(7) 0.5820(9) 0.2228(8) 0.066(7) Uani 1 1 d DG U . . .
H35A H 0.259055 0.585091 0.217880 0.100 Uiso 1 1 d R U . . .
H35B H 0.332205 0.526178 0.243247 0.100 Uiso 1 1 d DR U . . .
H35C H 0.351304 0.595601 0.180987 0.100 Uiso 1 1 d DR U . . .
C36 C 0.3607(7) 0.5973(8) 0.3313(7) 0.068(9) Uani 1 1 d DG U . . .
H36A H 0.329636 0.544173 0.342063 0.102 Uiso 1 1 calc R U . . .
H36B H 0.421530 0.586722 0.329887 0.102 Uiso 1 1 calc R U . . .
H36C H 0.343573 0.631174 0.363945 0.102 Uiso 1 1 calc R U . . .
C37 C 0.5850(9) 0.9537(7) 0.3908(6) 0.050(6) Uani 1 1 d DG U . . .
H37 H 0.643883 0.947242 0.370462 0.060 Uiso 1 1 calc R U . . .
C38 C 0.5673(10) 0.8825(8) 0.4493(6) 0.055(9) Uani 1 1 d DG U . . .
H38A H 0.606854 0.886863 0.480662 0.082 Uiso 1 1 calc R U . . .
H38B H 0.509205 0.886525 0.469235 0.082 Uiso 1 1 calc R U . . .
H38C H 0.574770 0.828781 0.435190 0.082 Uiso 1 1 calc R U . . .
C39 C 0.5789(11) 1.0401(8) 0.4107(7) 0.056(10) Uani 1 1 d DG U . . .
H39A H 0.617897 1.042757 0.442753 0.084 Uiso 1 1 calc R U . . .
H39B H 0.594088 1.083523 0.372791 0.084 Uiso 1 1 calc R U . . .
H39C H 0.520975 1.048837 0.429111 0.084 Uiso 1 1 calc R U . . .
C40 C 0.5815(9) 1.0650(6) 0.2096(7) 0.046(6) Uani 1 1 d DG U . . .
H40 H 0.526368 1.073036 0.235321 0.055 Uiso 1 1 calc R U . . .
C41 C 0.6440(10) 1.1316(6) 0.2193(8) 0.055(9) Uani 1 1 d DG U . . .
H41A H 0.613627 1.172819 0.240011 0.083 Uiso 1 1 d R U . . .
H41B H 0.671957 1.158224 0.177961 0.083 Uiso 1 1 d R U . . .
H41C H 0.685781 1.105455 0.246013 0.083 Uiso 1 1 d DR U . . .
C42 C 0.5653(9) 1.0740(6) 0.1387(7) 0.059(8) Uani 1 1 d DG U . . .
H42A H 0.545742 1.130529 0.123293 0.089 Uiso 1 1 calc R U . . .
H42B H 0.617866 1.063748 0.112636 0.089 Uiso 1 1 calc R U . . .
H42C H 0.522055 1.033542 0.134902 0.089 Uiso 1 1 calc R U . . .

loop_
_atom_site_aniso_label
_atom_site_aniso_U_11
_atom_site_aniso_U_22
_atom_site_aniso_U_33
_atom_site_aniso_U_23
_atom_site_aniso_U_13
_atom_site_aniso_U_12
W1 0.0641(18) 0.0142(11) 0.0384(16) -0.0016(9) -0.0124(13) -0.0107(11)
W2 0.0707(19) 0.0378(14) 0.0245(15) -0.0001(10) -0.0145(13) -0.0230(12)
W3 0.0562(17) 0.0297(13) 0.0322(16) 0.0053(10) -0.0100(13) -0.0006(11)
W4 0.0539(16) 0.0193(12) 0.0411(16) -0.0019(10) -0.0089(13) -0.0065(11)
W5 0.0627(17) 0.0252(12) 0.0200(14) 0.0028(9) -0.0085(12) -0.0185(11)
W6 0.0538(16) 0.0198(12) 0.0326(15) 0.0093(9) -0.0060(12) -0.0035(11)
W7 0.0570(17) 0.0207(12) 0.0399(16) 0.0077(10) -0.0014(13) -0.0257(11)
W8 0.0452(16) 0.0419(14) 0.0468(18) -0.0043(12) -0.0045(13) -0.0224(12)
W9 0.0456(16) 0.0403(14) 0.0281(15) 0.0034(10) 0.0038(12) -0.0149(11)
W10 0.0526(16) 0.0268(12) 0.0259(15) 0.0039(9) -0.0007(12) -0.0141(11)
W11 0.0538(16) 0.0150(11) 0.0337(15) 0.0106(9) -0.0071(12) -0.0180(10)
W12 0.0433(15) 0.0228(12) 0.0389(16) 0.0002(10) -0.0038(12) -0.0172(10)
Eu1 0.0426(17) 0.0157(13) 0.0291(18) 0.0023(11) -0.0056(14) -0.0116(11)
O1 0.059(5) 0.027(5) 0.034(5) 0.005(4) -0.005(5) -0.014(5)
O2 0.059(5) 0.029(5) 0.034(5) 0.006(5) -0.006(5) -0.012(5)
O3 0.058(5) 0.027(5) 0.033(5) 0.005(5) -0.004(5) -0.013(5)
O4 0.058(5) 0.031(5) 0.035(5) 0.006(4) -0.003(5) -0.015(5)
O1' 0.058(5) 0.028(5) 0.033(5) 0.006(4) -0.005(5) -0.013(5)
O2' 0.056(5) 0.027(5) 0.034(5) 0.004(4) -0.005(5) -0.015(5)
O3' 0.059(5) 0.031(5) 0.035(5) 0.006(5) -0.005(5) -0.014(5)
O4' 0.059(5) 0.029(5) 0.034(5) 0.005(4) -0.005(5) -0.013(5)
O5 0.061(5) 0.033(5) 0.038(5) 0.008(5) -0.006(5) -0.017(5)
O6 0.063(5) 0.034(5) 0.039(5) 0.005(5) -0.001(5) -0.011(5)
O7 0.061(5) 0.031(5) 0.038(5) 0.010(5) -0.002(5) -0.011(5)
O8 0.061(6) 0.032(5) 0.035(6) 0.008(5) -0.006(5) -0.017(5)
O9 0.062(6) 0.028(5) 0.034(6) 0.006(5) -0.002(5) -0.012(5)
O10 0.060(5) 0.029(5) 0.036(5) 0.005(5) -0.003(5) -0.012(5)
O11 0.060(6) 0.030(5) 0.036(6) 0.005(5) -0.006(5) -0.018(5)
O12 0.061(5) 0.031(5) 0.036(5) 0.007(5) -0.003(5) -0.017(5)
O13 0.060(6) 0.033(5) 0.035(6) 0.007(5) -0.001(5) -0.012(5)
O14 0.060(5) 0.034(5) 0.036(5) 0.011(5) -0.003(5) -0.013(5)
O15 0.060(6) 0.029(5) 0.035(6) 0.010(5) -0.007(5) -0.013(5)
O16 0.061(6) 0.030(6) 0.035(6) 0.001(5) -0.006(6) -0.015(6)
O17 0.060(6) 0.035(5) 0.036(5) 0.005(5) -0.002(5) -0.016(5)
O18 0.059(6) 0.032(6) 0.035(6) 0.011(5) -0.002(6) -0.010(6)
O19 0.061(6) 0.036(6) 0.038(6) 0.002(6) -0.004(6) -0.012(6)
O20 0.061(5) 0.032(5) 0.034(5) 0.009(5) -0.006(5) -0.013(5)
O21 0.063(5) 0.032(5) 0.037(5) 0.012(5) -0.007(5) -0.015(5)
O22 0.061(6) 0.033(5) 0.036(6) 0.003(5) -0.008(5) -0.013(5)
O23 0.059(6) 0.029(5) 0.034(6) 0.007(5) -0.006(5) -0.018(5)
O24 0.061(6) 0.026(5) 0.032(6) 0.005(5) -0.002(5) -0.013(5)
O25 0.060(5) 0.026(5) 0.034(5) 0.004(5) -0.001(5) -0.011(5)
O26 0.064(5) 0.030(5) 0.036(5) 0.004(5) -0.004(5) -0.008(5)
O27 0.059(5) 0.029(5) 0.034(5) 0.003(5) -0.005(5) -0.013(5)
O28 0.060(6) 0.029(5) 0.033(6) 0.008(5) -0.003(5) -0.008(5)
O29 0.066(15) 0.019(13) 0.042(15) 0.014(12) -0.018(14) -0.009(13)
O30 0.080(16) 0.045(15) 0.042(15) 0.017(13) -0.012(15) -0.019(14)
O31 0.055(15) 0.045(14) 0.035(15) 0.018(13) -0.006(14) 0.000(14)
O32 0.091(16) 0.027(14) 0.042(15) 0.024(13) -0.010(15) -0.019(14)
O33 0.077(16) 0.031(14) 0.026(15) 0.015(12) 0.002(14) -0.002(14)
O34 0.047(15) 0.038(14) 0.027(14) 0.000(12) 0.001(13) -0.002(13)
O35 0.073(13) 0.050(12) 0.050(13) 0.007(11) 0.001(12) -0.020(12)
O36 0.052(14) 0.049(14) 0.043(15) 0.014(13) 0.005(13) -0.010(13)
O37 0.087(16) 0.042(14) 0.029(15) 0.011(13) -0.013(14) 0.007(14)
O38 0.082(16) 0.046(14) 0.036(15) 0.006(13) 0.004(15) -0.009(14)
O39 0.071(16) 0.032(14) 0.030(15) 0.013(12) -0.009(14) -0.011(14)
O40 0.042(15) 0.036(14) 0.048(15) -0.004(12) 0.000(14) -0.013(13)
O41 0.059(6) 0.031(5) 0.044(6) 0.002(5) -0.007(6) -0.008(5)
O42 0.065(8) 0.043(7) 0.050(8) 0.003(7) -0.002(8) -0.013(7)
O43 0.066(8) 0.040(8) 0.045(8) 0.003(7) -0.004(8) -0.009(8)
O44 0.057(6) 0.033(5) 0.043(6) -0.002(5) -0.008(6) -0.008(5)
O45 0.061(8) 0.037(8) 0.047(8) 0.001(7) -0.008(8) -0.006(7)
O46 0.063(8) 0.043(7) 0.048(8) 0.000(7) -0.007(8) -0.006(7)
O47 0.057(6) 0.035(6) 0.046(6) 0.003(6) -0.004(6) -0.007(6)
O48 0.063(8) 0.042(8) 0.054(8) 0.005(7) -0.002(8) -0.009(7)
O49 0.062(9) 0.038(8) 0.056(9) 0.002(8) -0.003(8) -0.012(8)
O50 0.057(7) 0.029(6) 0.044(7) 0.001(6) -0.003(7) -0.010(6)
O51 0.063(9) 0.036(8) 0.047(9) 0.002(8) -0.006(9) -0.005(8)
O52 0.059(8) 0.038(8) 0.051(8) 0.001(7) -0.005(8) -0.009(8)
O53 0.060(7) 0.032(6) 0.045(7) -0.001(6) -0.007(6) -0.016(6)
O54 0.060(8) 0.040(7) 0.049(8) 0.000(7) -0.003(7) -0.015(7)
O55 0.061(8) 0.039(8) 0.052(8) -0.004(7) -0.002(8) -0.017(8)
O56 0.059(7) 0.030(7) 0.042(7) -0.005(6) -0.006(7) -0.008(7)
O57 0.059(9) 0.035(8) 0.042(9) -0.004(8) -0.009(9) -0.006(8)
O58 0.061(8) 0.035(8) 0.046(8) -0.004(7) -0.006(8) -0.008(7)
O59 0.073(14) 0.053(13) 0.049(14) -0.013(12) -0.023(13) -0.017(13)
O60 0.065(15) 0.041(13) 0.029(14) 0.005(12) 0.004(13) -0.015(13)
P1 0.048(3) 0.019(3) 0.026(3) 0.004(3) -0.005(3) -0.017(3)
P2 0.055(6) 0.034(5) 0.038(6) 0.005(5) -0.005(5) -0.007(5)
P4 0.051(6) 0.029(5) 0.042(6) -0.001(5) 0.000(6) -0.012(5)
P5 0.055(7) 0.025(5) 0.046(7) 0.000(5) -0.008(6) -0.007(5)
P6 0.055(6) 0.027(5) 0.046(6) -0.003(5) -0.007(5) -0.023(5)
P3 0.059(6) 0.028(5) 0.037(6) -0.006(4) -0.010(5) -0.012(5)
P7 0.061(6) 0.028(5) 0.043(6) -0.011(5) -0.007(5) -0.011(5)
C1 0.061(7) 0.036(6) 0.044(7) 0.001(6) -0.007(7) -0.009(6)
C2 0.060(7) 0.037(7) 0.043(7) 0.001(7) -0.009(7) -0.008(7)
C3 0.065(10) 0.044(9) 0.051(10) 0.006(9) -0.002(9) -0.011(9)
C4 0.09(2) 0.06(2) 0.07(2) 0.03(2) 0.01(2) -0.01(2)
C5 0.081(13) 0.054(12) 0.059(13) 0.007(12) 0.001(12) -0.009(12)
C6 0.064(9) 0.041(9) 0.047(9) 0.004(8) -0.007(9) -0.008(9)
C7 0.073(17) 0.056(16) 0.057(17) 0.008(16) -0.005(16) -0.016(16)
C8 0.07(2) 0.07(2) 0.05(2) 0.00(2) -0.01(2) 0.00(2)
C9 0.063(9) 0.040(9) 0.044(9) -0.001(8) -0.010(9) -0.006(9)
C10 0.08(2) 0.058(19) 0.06(2) 0.014(18) 0.006(19) -0.009(19)
C11 0.078(17) 0.055(16) 0.061(17) -0.002(15) -0.005(16) -0.004(16)
C12 0.060(10) 0.040(10) 0.049(10) 0.002(10) -0.009(10) -0.015(10)
C13 0.077(12) 0.055(11) 0.060(11) 0.003(11) -0.004(11) -0.016(11)
C14 0.075(18) 0.061(17) 0.070(18) 0.002(17) -0.010(17) -0.016(17)
C15 0.058(7) 0.036(7) 0.051(7) 0.001(7) -0.002(7) -0.008(7)
C16 0.061(8) 0.037(7) 0.051(8) 0.001(7) -0.006(7) -0.009(7)
C17 0.063(9) 0.043(9) 0.057(9) 0.007(9) 0.000(9) -0.012(9)
C18 0.072(17) 0.060(16) 0.072(17) 0.010(16) 0.004(16) -0.013(16)
C19 0.09(2) 0.061(19) 0.08(2) 0.019(19) 0.00(2) -0.011(19)
C20 0.063(10) 0.039(9) 0.053(10) 0.003(9) -0.002(10) -0.011(9)
C21 0.071(17) 0.046(16) 0.073(17) 0.008(16) 0.001(16) -0.016(16)
C22 0.09(2) 0.06(2) 0.08(2) 0.01(2) 0.01(2) -0.01(2)
C23 0.064(10) 0.038(9) 0.051(10) 0.003(9) -0.005(10) -0.007(9)
C24 0.079(16) 0.067(15) 0.062(16) 0.005(15) -0.003(15) 0.010(15)
C25 0.08(2) 0.061(19) 0.06(2) 0.012(18) 0.011(19) 0.006(19)
C26 0.058(10) 0.033(9) 0.047(10) -0.001(9) -0.011(10) -0.011(9)
C27 0.07(2) 0.047(18) 0.07(2) -0.003(18) -0.010(19) -0.009(18)
C28 0.065(17) 0.045(16) 0.067(17) -0.001(15) -0.001(16) -0.004(16)
C29 0.059(8) 0.032(7) 0.046(7) -0.005(7) -0.006(7) -0.013(7)
C30 0.059(8) 0.031(7) 0.044(8) -0.005(7) -0.006(8) -0.013(7)
C31 0.064(10) 0.043(10) 0.055(10) 0.002(10) -0.002(10) -0.016(10)
C32 0.073(17) 0.062(16) 0.057(17) -0.001(15) -0.002(16) -0.011(16)
C33 0.070(15) 0.053(14) 0.060(15) 0.003(14) -0.008(14) -0.017(14)
C34 0.064(9) 0.041(9) 0.052(9) 0.002(8) -0.005(9) -0.020(9)
C35 0.074(13) 0.056(12) 0.060(13) 0.011(12) -0.001(12) -0.018(12)
C36 0.072(17) 0.056(16) 0.064(17) 0.021(15) -0.009(16) -0.016(16)
C37 0.065(11) 0.037(10) 0.048(11) -0.008(10) -0.004(10) -0.006(10)
C38 0.077(18) 0.039(16) 0.052(18) -0.015(15) -0.011(17) -0.009(16)
C39 0.08(2) 0.042(18) 0.051(19) -0.008(17) -0.010(19) -0.014(18)
C40 0.059(11) 0.034(10) 0.045(10) -0.004(10) -0.007(10) -0.008(10)
C41 0.072(18) 0.034(16) 0.057(18) 0.002(16) -0.014(17) -0.022(16)
C42 0.071(15) 0.046(14) 0.056(15) 0.003(13) -0.009(14) -0.020(14)

loop_
_atom_type_symbol
_atom_type_description
_atom_type_scat_dispersion_real
_atom_type_scat_dispersion_imag
_atom_type_scat_source
C C 0.0033 0.0016 'International Tables Vol C Tables 4.2.6.8 and 6.1.1.4'
H H 0.0000 0.0000 'International Tables Vol C Tables 4.2.6.8 and 6.1.1.4'
O O 0.0106 0.0060 'International Tables Vol C Tables 4.2.6.8 and 6.1.1.4'
P P 0.1023 0.0942 'International Tables Vol C Tables 4.2.6.8 and 6.1.1.4'
Eu Eu -0.1578 3.6682 'International Tables Vol C Tables 4.2.6.8 and 6.1.1.4'
W W -0.8490 6.8722 'International Tables Vol C Tables 4.2.6.8 and 6.1.1.4'

loop_
_geom_angle_atom_site_label_1
_geom_angle_atom_site_label_2
_geom_angle_atom_site_label_3
_geom_angle
_geom_angle_site_symmetry_1
_geom_angle_site_symmetry_3
_geom_angle_publ_flag
O29 W1 O10 97.6(16) . . ?
O29 W1 O20 105.4(18) . . ?
O10 W1 O20 82.1(16) . . ?
O29 W1 O11 95.9(17) . . ?
O10 W1 O11 88.5(17) . . ?
O20 W1 O11 157.7(15) . . ?
O29 W1 O5 108.8(16) . . ?
O10 W1 O5 153.6(15) . . ?
O20 W1 O5 90.1(16) . . ?
O11 W1 O5 89.4(16) . . ?
O29 W1 O1 161.4(15) . . ?
O10 W1 O1 94.4(14) . . ?
O20 W1 O1 62.2(15) . . ?
O11 W1 O1 98.7(14) . . ?
O5 W1 O1 60.0(13) . . ?
O29 W1 O4' 154.9(14) . . ?
O10 W1 O4' 65.8(15) . . ?
O20 W1 O4' 91.3(15) . . ?
O11 W1 O4' 66.4(14) . . ?
O5 W1 O4' 89.4(14) . . ?
O30 W2 O5 104.1(18) . . ?
O30 W2 O21 107(2) . . ?
O5 W2 O21 90.3(17) . . ?
O30 W2 O6 101.5(18) . . ?
O5 W2 O6 154.4(16) . . ?
O21 W2 O6 82.1(17) . . ?
O30 W2 O12 101.9(19) . . ?
O5 W2 O12 79.6(17) . . ?
O21 W2 O12 150.5(16) . . ?
O6 W2 O12 95.2(17) . . ?
O30 W2 O3' 157.0(18) . . ?
O5 W2 O3' 90.8(15) . . ?
O21 W2 O3' 89.6(16) . . ?
O6 W2 O3' 64.8(15) . . ?
O12 W2 O3' 63.2(15) . . ?
O30 W2 O1 158.0(17) . . ?
O5 W2 O1 60.0(14) . . ?
O21 W2 O1 60.8(15) . . ?
O6 W2 O1 95.3(14) . . ?
O12 W2 O1 90.5(14) . . ?
O31 W3 O13 106.3(18) . . ?
O31 W3 O22 92.2(18) . . ?
O13 W3 O22 161.1(16) . . ?
O31 W3 O7 100.9(17) . . ?
O13 W3 O7 87.2(16) . . ?
O22 W3 O7 93.2(16) . . ?
O31 W3 O6 102.4(18) . . ?
O13 W3 O6 92.8(16) . . ?
O22 W3 O6 79.2(16) . . ?
O7 W3 O6 155.7(16) . . ?
O31 W3 O2 150.8(15) . . ?
O13 W3 O2 99.2(15) . . ?
O22 W3 O2 64.2(14) . . ?
O7 W3 O2 65.8(15) . . ?
O6 W3 O2 90.3(15) . . ?
O31 W3 O3' 164.3(15) . . ?
O13 W3 O3' 67.2(16) . . ?
O22 W3 O3' 93.9(15) . . ?
O7 W3 O3' 93.2(15) . . ?
O6 W3 O3' 64.7(16) . . ?
O32 W4 O8 101.5(18) . . ?
O32 W4 O7 101.8(18) . . ?
O8 W4 O7 156.3(15) . . ?
O32 W4 O14 107.0(19) . . ?
O8 W4 O14 85.4(16) . . ?
O7 W4 O14 83.6(16) . . ?
O32 W4 O23 98.0(18) . . ?
O8 W4 O23 89.9(16) . . ?
O7 W4 O23 91.1(16) . . ?
O14 W4 O23 154.9(15) . . ?
O32 W4 O2' 160.8(16) . . ?
O8 W4 O2' 63.4(15) . . ?
O7 W4 O2' 92.9(15) . . ?
O14 W4 O2' 62.0(15) . . ?
O23 W4 O2' 93.9(14) . . ?
O32 W4 O2 154.7(15) . . ?
O8 W4 O2 96.0(14) . . ?
O7 W4 O2 63.5(14) . . ?
O14 W4 O2 92.3(14) . . ?
O23 W4 O2 63.7(13) . . ?
O33 W5 O15 101(2) . . ?
O33 W5 O9 104.8(17) . . ?
O15 W5 O9 90.3(17) . . ?
O33 W5 O8 102.1(17) . . ?
O15 W5 O8 88.3(16) . . ?
O9 W5 O8 152.9(16) . . ?
O33 W5 O24 104.9(18) . . ?
O15 W5 O24 154.3(16) . . ?
O9 W5 O24 83.4(16) . . ?
O8 W5 O24 86.2(15) . . ?
O33 W5 O3 158.5(17) . . ?
O15 W5 O3 94.5(15) . . ?
O9 W5 O3 59.8(15) . . ?
O8 W5 O3 93.3(14) . . ?
O24 W5 O3 60.8(13) . . ?
O33 W5 O2' 157.5(17) . . ?
O15 W5 O2' 65.6(16) . . ?
O9 W5 O2' 93.6(14) . . ?
O8 W5 O2' 61.3(14) . . ?
O24 W5 O2' 89.8(14) . . ?
O34 W6 O16 95.7(18) . . ?
O34 W6 O25 104.6(18) . . ?
O16 W6 O25 159.6(16) . . ?
O34 W6 O9 105.2(17) . . ?
O16 W6 O9 90.5(16) . . ?
O25 W6 O9 81.8(15) . . ?
O34 W6 O10 101.1(16) . . ?
O16 W6 O10 90.1(16) . . ?
O25 W6 O10 88.6(15) . . ?
O9 W6 O10 153.5(15) . . ?
O34 W6 O4' 156.1(14) . . ?
O16 W6 O4' 65.7(15) . . ?
O25 W6 O4' 95.4(15) . . ?
O9 W6 O4' 90.4(15) . . ?
O10 W6 O4' 65.9(15) . . ?
O34 W6 O3 158.4(13) . . ?
O16 W6 O3 97.7(14) . . ?
O25 W6 O3 62.2(15) . . ?
O9 W6 O3 57.9(14) . . ?
O10 W6 O3 95.8(13) . . ?
O35 W7 O19 103.3(19) . . ?
O35 W7 O16 98.7(18) . . ?
O19 W7 O16 91.9(15) . . ?
O35 W7 O11 97.2(18) . . ?
O19 W7 O11 159.4(15) . . ?
O16 W7 O11 87.0(15) . . ?
O35 W7 O17 105.5(18) . . ?
O19 W7 O17 84.2(16) . . ?
O16 W7 O17 155.7(15) . . ?
O11 W7 O17 88.5(16) . . ?
O35 W7 O4' 157.4(18) . . ?
O19 W7 O4' 93.3(15) . . ?
O16 W7 O4' 65.2(15) . . ?
O11 W7 O4' 67.6(14) . . ?
O17 W7 O4' 91.1(14) . . ?
O35 W7 O4 159.1(17) . . ?
O19 W7 O4 61.1(14) . . ?
O16 W7 O4 95.8(13) . . ?
O11 W7 O4 98.6(13) . . ?
O17 W7 O4 61.4(13) . . ?
O36 W8 O17 100.2(18) . . ?
O36 W8 O12 102.1(18) . . ?
O17 W8 O12 84.1(17) . . ?
O36 W8 O18 99.5(18) . . ?
O17 W8 O18 88.5(16) . . ?
O12 W8 O18 158.1(16) . . ?
O36 W8 O13 100.7(17) . . ?
O17 W8 O13 159.0(17) . . ?
O12 W8 O13 89.4(15) . . ?
O18 W8 O13 90.2(15) . . ?
O36 W8 O4 157.3(15) . . ?
O17 W8 O4 64.4(15) . . ?
O12 W8 O4 93.1(14) . . ?
O18 W8 O4 65.2(14) . . ?
O13 W8 O4 96.1(14) . . ?
O36 W8 O3' 157.9(15) . . ?
O17 W8 O3' 94.4(15) . . ?
O12 W8 O3' 62.8(15) . . ?
O18 W8 O3' 97.4(15) . . ?
O13 W8 O3' 65.0(15) . . ?
O37 W9 O14 103.8(18) . . ?
O37 W9 O19 99.9(18) . . ?
O14 W9 O19 156.3(18) . . ?
O37 W9 O18 104.1(19) . . ?
O14 W9 O18 91.2(16) . . ?
O19 W9 O18 84.9(16) . . ?
O37 W9 O15 99.0(19) . . ?
O14 W9 O15 86.3(16) . . ?
O19 W9 O15 88.2(15) . . ?
O18 W9 O15 156.7(16) . . ?
O37 W9 O4 161.2(16) . . ?
O14 W9 O4 92.9(15) . . ?
O19 W9 O4 64.0(16) . . ?
O18 W9 O4 66.4(15) . . ?
O15 W9 O4 90.6(14) . . ?
O37 W9 O2' 153.3(16) . . ?
O14 W9 O2' 60.7(16) . . ?
O19 W9 O2' 96.7(15) . . ?
O18 W9 O2' 98.1(15) . . ?
O15 W9 O2' 60.6(15) . . ?
O38 W10 O28 106(2) . . ?
O38 W10 O26 112.7(18) . . ?
O28 W10 O26 90.2(16) . . ?
O38 W10 O21 104.4(19) . . ?
O28 W10 O21 149.7(18) . . ?
O26 W10 O21 77.4(16) . . ?
O38 W10 O20 104.0(18) . . ?
O28 W10 O20 83.9(16) . . ?
O26 W10 O20 143.0(17) . . ?
O21 W10 O20 89.5(16) . . ?
O38 W10 O1' 160.4(15) . . ?
O28 W10 O1' 61.3(17) . . ?
O26 W10 O1' 56.0(16) . . ?
O21 W10 O1' 89.2(16) . . ?
O20 W10 O1' 89.9(15) . . ?
O38 W10 O1 155.2(14) . . ?
O28 W10 O1 91.6(16) . . ?
O26 W10 O1 84.2(15) . . ?
O21 W10 O1 60.1(15) . . ?
O20 W10 O1 59.6(15) . . ?
O39 W11 O26 114.6(18) . . ?
O39 W11 O23 96.1(16) . . ?
O26 W11 O23 149.1(16) . . ?
O39 W11 O22 99.0(16) . . ?
O26 W11 O22 81.5(16) . . ?
O23 W11 O22 90.5(16) . . ?
O39 W11 O27 103.2(16) . . ?
O26 W11 O27 88.4(15) . . ?
O23 W11 O27 88.0(16) . . ?
O22 W11 O27 157.8(14) . . ?
O39 W11 O2 155.4(15) . . ?
O26 W11 O2 82.2(15) . . ?
O23 W11 O2 67.6(14) . . ?
O22 W11 O2 64.3(14) . . ?
O27 W11 O2 94.8(13) . . ?
O39 W11 O1' 159.5(15) . . ?
O26 W11 O1' 54.4(15) . . ?
O23 W11 O1' 97.4(14) . . ?
O22 W11 O1' 96.2(14) . . ?
O27 W11 O1' 62.0(14) . . ?
O40 W12 O24 100.1(17) . . ?
O40 W12 O27 99.6(17) . . ?
O24 W12 O27 87.2(16) . . ?
O40 W12 O25 102.6(17) . . ?
O24 W12 O25 88.5(16) . . ?
O27 W12 O25 157.8(17) . . ?
O40 W12 O28 106.1(17) . . ?
O24 W12 O28 153.8(16) . . ?
O27 W12 O28 87.7(15) . . ?
O25 W12 O28 86.6(15) . . ?
O40 W12 O1' 158.4(16) . . ?
O24 W12 O1' 95.5(15) . . ?
O27 W12 O1' 66.2(15) . . ?
O25 W12 O1' 92.6(15) . . ?
O28 W12 O1' 59.1(15) . . ?
O40 W12 O3 157.0(15) . . ?
O24 W12 O3 63.4(14) . . ?
O27 W12 O3 95.7(15) . . ?
O25 W12 O3 63.1(15) . . ?
O28 W12 O3 91.6(14) . . ?
O53 Eu1 O56 77.6(12) . . ?
O53 Eu1 O41 80.5(13) . . ?
O56 Eu1 O41 70.2(13) . . ?
O53 Eu1 O50 112.3(12) . . ?
O56 Eu1 O50 137.7(13) . . ?
O41 Eu1 O50 150.0(13) . . ?
O53 Eu1 O47 146.7(14) . . ?
O56 Eu1 O47 112.7(12) . . ?
O41 Eu1 O47 74.3(13) . . ?
O50 Eu1 O47 82.1(13) . . ?
O53 Eu1 O59 140.7(14) . . ?
O56 Eu1 O59 70.1(11) . . ?
O41 Eu1 O59 107.9(10) . . ?
O50 Eu1 O59 79.9(9) . . ?
O47 Eu1 O59 69.4(14) . . ?
O53 Eu1 O44 77.0(13) . . ?
O56 Eu1 O44 143.6(13) . . ?
O41 Eu1 O44 80.3(12) . . ?
O50 Eu1 O44 76.7(13) . . ?
O47 Eu1 O44 77.5(12) . . ?
O59 Eu1 O44 141.6(13) . . ?
O53 Eu1 O60 72.3(13) . . ?
O56 Eu1 O60 75.1(13) . . ?
O41 Eu1 O60 139.6(13) . . ?
O50 Eu1 O60 69.9(13) . . ?
O47 Eu1 O60 140.2(13) . . ?
O59 Eu1 O60 78.1(13) . . ?
O44 Eu1 O60 120.4(12) . . ?
P1 O1 W1 127(2) . . ?
P1 O1 W2 120(2) . . ?
W1 O1 W2 94.9(10) . . ?
P1 O1 W10 120(2) . . ?
W1 O1 W10 94.5(10) . . ?
W2 O1 W10 91.7(11) . . ?
P1 O2 W11 124(2) . . ?
P1 O2 W3 125(2) . . ?
W11 O2 W3 95.8(10) . . ?
P1 O2 W4 118(2) . . ?
W11 O2 W4 92.9(10) . . ?
W3 O2 W4 92.3(11) . . ?
P1 O3 W12 123(2) . . ?
P1 O3 W5 124(2) . . ?
W12 O3 W5 95.6(10) . . ?
P1 O3 W6 119.9(19) . . ?
W12 O3 W6 93.9(11) . . ?
W5 O3 W6 93.8(11) . . ?
P1 O4 W9 125(2) . . ?
P1 O4 W8 122(2) . . ?
W9 O4 W8 93.9(10) . . ?
P1 O4 W7 121(2) . . ?
W9 O4 W7 94.0(10) . . ?
W8 O4 W7 93.1(10) . . ?
P1 O1' W12 123(2) . . ?
P1 O1' W10 125(2) . . ?
W12 O1' W10 95.2(11) . . ?
P1 O1' W11 119(2) . . ?
W12 O1' W11 93.2(12) . . ?
W10 O1' W11 93.8(12) . . ?
P1 O2' W4 126(2) . . ?
P1 O2' W5 123(2) . . ?
W4 O2' W5 95.3(10) . . ?
P1 O2' W9 119(2) . . ?
W4 O2' W9 93.1(12) . . ?
W5 O2' W9 92.0(12) . . ?
P1 O3' W3 124(2) . . ?
P1 O3' W2 123(2) . . ?
W3 O3' W2 94.1(11) . . ?
P1 O3' W8 122(2) . . ?
W3 O3' W8 93.1(12) . . ?
W2 O3' W8 93.3(11) . . ?
P1 O4' W7 126(2) . . ?
P1 O4' W6 122(2) . . ?
W7 O4' W6 94.3(10) . . ?
P1 O4' W1 120(2) . . ?
W7 O4' W1 93.1(10) . . ?
W6 O4' W1 92.3(12) . . ?
W2 O5 W1 143(2) . . ?
W2 O6 W3 134(2) . . ?
W4 O7 W3 137(2) . . ?
W4 O8 W5 139.5(19) . . ?
W5 O9 W6 149(2) . . ?
W1 O10 W6 136(2) . . ?
W1 O11 W7 132.9(17) . . ?
W2 O12 W8 139.0(19) . . ?
W3 O13 W8 135(2) . . ?
W9 O14 W4 144(2) . . ?
W5 O15 W9 141(2) . . ?
W6 O16 W7 134(2) . . ?
W8 O17 W7 140.3(19) . . ?
W9 O18 W8 134(2) . . ?
W9 O19 W7 141(2) . . ?
W1 O20 W10 142(2) . . ?
W2 O21 W10 146(2) . . ?
W11 O22 W3 134(2) . . ?
W11 O23 W4 135.6(17) . . ?
W12 O24 W5 139.1(18) . . ?
W6 O25 W12 141(2) . . ?
W11 O26 W10 150(2) . . ?
W12 O27 W11 138.5(19) . . ?
W10 O28 W12 143(2) . . ?
P2 O41 Eu1 146(2) . . ?
C3 O42 P2 116.5(16) . . ?
C6 O43 P2 132(3) . . ?
P3 O44 Eu1 150(2) . . ?
P3 O45 C9 118(3) . . ?
P3 O46 C12 119(3) . . ?
P4 O47 Eu1 142(2) . . ?
P4 O48 C17 120(2) . . ?
C20 O49 P4 128(3) . . ?
P5 O50 Eu1 156(3) . . ?
C23 O51 P5 121.6(15) . . ?
C26 O52 P5 123(3) . . ?
P6 O53 Eu1 155(2) . . ?
C31 O54 P6 132.1(18) . . ?
C34 O55 P6 133(3) . . ?
P7 O56 Eu1 154(2) . . ?
C37 O57 P7 120(3) . . ?
C40 O58 P7 125(3) . . ?
Eu1 O59 H59A 110.7 . . ?
Eu1 O59 H59B 112.7 . . ?
H59A O59 H59B 108.2 . . ?
Eu1 O60 H60A 109.1 . . ?
Eu1 O60 H60C 108.9 . . ?
H60A O60 H60C 109.5 . . ?
O2 P1 O3 110.0(9) . . ?
O4' P1 O3' 110.0(10) . . ?
O4' P1 O2' 109.8(10) . . ?
O3' P1 O2' 109.4(10) . . ?
O2 P1 O1 109.6(10) . . ?
O3 P1 O1 109.3(10) . . ?
O2 P1 O4 109.7(10) . . ?
O3 P1 O4 109.4(10) . . ?
O1 P1 O4 108.8(9) . . ?
O4' P1 O1' 109.6(10) . . ?
O3' P1 O1' 109.4(10) . . ?
O2' P1 O1' 108.7(9) . . ?
O41 P2 O43 107(2) . . ?
O41 P2 O42 114(2) . . ?
O43 P2 O42 112.1(18) . . ?
O41 P2 C1 115.1(17) . . ?
O43 P2 C1 111.7(17) . . ?
O42 P2 C1 96.9(12) . . ?
O49 P4 O47 111(2) . . ?
O49 P4 O48 114(2) . . ?
O47 P4 O48 103(2) . . ?
O49 P4 C15 107.2(15) . . ?
O47 P4 C15 113.9(17) . . ?
O48 P4 C15 108.5(15) . . ?
O50 P5 O52 109(2) . . ?
O50 P5 O51 118(2) . . ?
O52 P5 O51 104.0(16) . . ?
O50 P5 C16 105.1(18) . . ?
O52 P5 C16 114.9(16) . . ?
O51 P5 C16 106.3(16) . . ?
O53 P6 O54 105(2) . . ?
O53 P6 O55 115(2) . . ?
O54 P6 O55 111.7(17) . . ?
O53 P6 C29 110.7(15) . . ?
O54 P6 C29 106.0(17) . . ?
O55 P6 C29 107.4(13) . . ?
O46 P3 O44 126(2) . . ?
O46 P3 O45 103.4(18) . . ?
O44 P3 O45 102(2) . . ?
O46 P3 C2 102.6(19) . . ?
O44 P3 C2 110.6(16) . . ?
O45 P3 C2 112.5(17) . . ?
O56 P7 O58 104(2) . . ?
O56 P7 O57 115(2) . . ?
O58 P7 O57 110.5(17) . . ?
O56 P7 C30 113.9(15) . . ?
O58 P7 C30 110.1(15) . . ?
O57 P7 C30 103.2(16) . . ?
C2 C1 P2 106.4(6) . . ?
C2 C1 H1A 110.5 . . ?
P2 C1 H1A 110.5 . . ?
C2 C1 H1B 110.5 . . ?
P2 C1 H1B 110.5 . . ?
H1A C1 H1B 108.6 . . ?
C1 C2 P3 111.9(6) . . ?
C1 C2 H2A 109.2 . . ?
P3 C2 H2A 109.2 . . ?
C1 C2 H2B 109.2 . . ?
P3 C2 H2B 109.2 . . ?
H2A C2 H2B 107.9 . . ?
O42 C3 C4 107.3(11) . . ?
O42 C3 C5 106.3(11) . . ?
C4 C3 C5 111.6 . . ?
O42 C3 H3 110.5 . . ?
C4 C3 H3 110.5 . . ?
C5 C3 H3 110.5 . . ?
C3 C4 H4A 109.5 . . ?
C3 C4 H4B 109.5 . . ?
H4A C4 H4B 109.5 . . ?
C3 C4 H4C 109.5 . . ?
H4A C4 H4C 109.5 . . ?
H4B C4 H4C 109.5 . . ?
C3 C5 H5A 109.5 . . ?
C3 C5 H5B 109.5 . . ?
H5A C5 H5B 109.5 . . ?
C3 C5 H5C 109.5 . . ?
H5A C5 H5C 109.5 . . ?
H5B C5 H5C 109.5 . . ?
O43 C6 C7 114.6(11) . . ?
O43 C6 C8 114.4(12) . . ?
C7 C6 C8 112.3 . . ?
O43 C6 H6 104.7 . . ?
C7 C6 H6 104.7 . . ?
C8 C6 H6 104.7 . . ?
C6 C7 H7A 109.5 . . ?
C6 C7 H7B 109.5 . . ?
H7A C7 H7B 109.5 . . ?
C6 C7 H7C 109.5 . . ?
H7A C7 H7C 109.5 . . ?
H7B C7 H7C 109.5 . . ?
C6 C8 H8A 109.5 . . ?
C6 C8 H8B 109.5 . . ?
H8A C8 H8B 109.5 . . ?
C6 C8 H8C 109.5 . . ?
H8A C8 H8C 109.5 . . ?
H8B C8 H8C 109.5 . . ?
C10 C9 C11 112.3 . . ?
C10 C9 O45 104.6(10) . . ?
C11 C9 O45 103.8(10) . . ?
C10 C9 H9 111.9 . . ?
C11 C9 H9 111.9 . . ?
O45 C9 H9 111.9 . . ?
C9 C10 H10A 109.5 . . ?
C9 C10 H10B 109.5 . . ?
H10A C10 H10B 109.5 . . ?
C9 C10 H10C 109.5 . . ?
H10A C10 H10C 109.5 . . ?
H10B C10 H10C 109.5 . . ?
C9 C11 H11A 109.5 . . ?
C9 C11 H11B 109.5 . . ?
H11A C11 H11B 109.5 . . ?
C9 C11 H11C 109.5 . . ?
H11A C11 H11C 109.5 . . ?
H11B C11 H11C 109.5 . . ?
C14 C12 C13 111.7 . . ?
C14 C12 O46 93.6(9) . . ?
C13 C12 O46 92.0(9) . . ?
C14 C12 H12 118.1 . . ?
C13 C12 H12 118.1 . . ?
O46 C12 H12 118.1 . . ?
C12 C13 H13A 109.5 . . ?
C12 C13 H13B 109.5 . . ?
H13A C13 H13B 109.5 . . ?
C12 C13 H13C 109.5 . . ?
H13A C13 H13C 109.5 . . ?
H13B C13 H13C 109.5 . . ?
C12 C14 H14A 109.5 . . ?
C12 C14 H14B 109.5 . . ?
H14A C14 H14B 109.5 . . ?
C12 C14 H14C 109.5 . . ?
H14A C14 H14C 109.5 . . ?
H14B C14 H14C 109.5 . . ?
C16 C15 P4 108.7(7) . . ?
C16 C15 H15A 109.9 . . ?
P4 C15 H15A 109.9 . . ?
C16 C15 H15B 109.9 . . ?
P4 C15 H15B 109.9 . . ?
H15A C15 H15B 108.3 . . ?
C15 C16 P5 120.7(6) . . ?
C15 C16 H16A 113.7 . . ?
P5 C16 H16A 114.5 . . ?
C15 C16 H16B 97.3 . . ?
P5 C16 H16B 99.9 . . ?
H16A C16 H16B 106.8 . . ?
C18 C17 C19 111.9 . . ?
C18 C17 O48 103.5(10) . . ?
C19 C17 O48 104.4(11) . . ?
C18 C17 H17 112.1 . . ?
C19 C17 H17 112.1 . . ?
O48 C17 H17 112.1 . . ?
C17 C18 H18A 109.5 . . ?
C17 C18 H18B 109.5 . . ?
H18A C18 H18B 109.5 . . ?
C17 C18 H18C 109.5 . . ?
H18A C18 H18C 109.5 . . ?
H18B C18 H18C 109.5 . . ?
C17 C19 H19A 109.5 . . ?
C17 C19 H19B 109.5 . . ?
H19A C19 H19B 109.5 . . ?
C17 C19 H19C 109.5 . . ?
H19A C19 H19C 109.5 . . ?
H19B C19 H19C 109.5 . . ?
O49 C20 C22 106.1(11) . . ?
O49 C20 C21 105.6(11) . . ?
C22 C20 C21 111.1 . . ?
O49 C20 H20 111.3 . . ?
C22 C20 H20 111.3 . . ?
C21 C20 H20 111.3 . . ?
C20 C21 H21A 109.5 . . ?
C20 C21 H21B 109.5 . . ?
H21A C21 H21B 109.5 . . ?
C20 C21 H21C 109.5 . . ?
H21A C21 H21C 109.5 . . ?
H21B C21 H21C 109.5 . . ?
C20 C22 H22A 109.5 . . ?
C20 C22 H22B 109.5 . . ?
H22A C22 H22B 109.5 . . ?
C20 C22 H22C 109.5 . . ?
H22A C22 H22C 109.5 . . ?
H22B C22 H22C 109.5 . . ?
O51 C23 C24 109.9(11) . . ?
O51 C23 C25 110.5(12) . . ?
C24 C23 C25 109.8 . . ?
O51 C23 H23 108.9 . . ?
C24 C23 H23 108.9 . . ?
C25 C23 H23 108.9 . . ?
C23 C24 H24A 109.5 . . ?
C23 C24 H24B 109.5 . . ?
H24A C24 H24B 109.5 . . ?
C23 C24 H24C 109.5 . . ?
H24A C24 H24C 109.5 . . ?
H24B C24 H24C 109.5 . . ?
C23 C25 H25A 109.5 . . ?
C23 C25 H25B 109.5 . . ?
H25A C25 H25B 109.5 . . ?
C23 C25 H25C 109.5 . . ?
H25A C25 H25C 109.5 . . ?
H25B C25 H25C 109.5 . . ?
O52 C26 C27 111.3(11) . . ?
O52 C26 C28 111.8(11) . . ?
C27 C26 C28 112.2 . . ?
O52 C26 H26 107.1 . . ?
C27 C26 H26 107.1 . . ?
C28 C26 H26 107.1 . . ?
C26 C27 H27A 109.5 . . ?
C26 C27 H27B 109.5 . . ?
H27A C27 H27B 109.5 . . ?
C26 C27 H27C 109.5 . . ?
H27A C27 H27C 109.5 . . ?
H27B C27 H27C 109.5 . . ?
C26 C28 H28A 109.5 . . ?
C26 C28 H28B 109.5 . . ?
H28A C28 H28B 109.5 . . ?
C26 C28 H28C 109.5 . . ?
H28A C28 H28C 109.5 . . ?
H28B C28 H28C 109.5 . . ?
C30 C29 P6 109.2(6) . . ?
C30 C29 H29A 109.8 . . ?
P6 C29 H29A 109.8 . . ?
C30 C29 H29B 109.8 . . ?
P6 C29 H29B 109.8 . . ?
H29A C29 H29B 108.3 . . ?
C29 C30 P7 117.8(7) . . ?
C29 C30 H30A 107.9 . . ?
P7 C30 H30A 107.9 . . ?
C29 C30 H30B 107.9 . . ?
P7 C30 H30B 107.9 . . ?
H30A C30 H30B 107.2 . . ?
O54 C31 C32 109.7(10) . . ?
O54 C31 C33 109.1(11) . . ?
C32 C31 C33 112.2 . . ?
O54 C31 H31 108.6 . . ?
C32 C31 H31 108.6 . . ?
C33 C31 H31 108.6 . . ?
C31 C32 H32A 109.5 . . ?
C31 C32 H32B 109.5 . . ?
H32A C32 H32B 109.5 . . ?
C31 C32 H32C 109.5 . . ?
H32A C32 H32C 109.5 . . ?
H32B C32 H32C 109.5 . . ?
C31 C33 H33A 109.5 . . ?
C31 C33 H33B 109.5 . . ?
H33A C33 H33B 109.5 . . ?
C31 C33 H33C 109.5 . . ?
H33A C33 H33C 109.5 . . ?
H33B C33 H33C 109.5 . . ?
O55 C34 C35 123.4(11) . . ?
O55 C34 C36 119.3(11) . . ?
C35 C34 C36 110.2 . . ?
O55 C34 H34 98.9 . . ?
C35 C34 H34 98.9 . . ?
C36 C34 H34 98.9 . . ?
C34 C35 H35A 109.5 . . ?
C34 C35 H35B 109.5 . . ?
H35A C35 H35B 109.5 . . ?
C34 C35 H35C 109.5 . . ?
H35A C35 H35C 109.5 . . ?
H35B C35 H35C 109.5 . . ?
C34 C36 H36A 109.5 . . ?
C34 C36 H36B 109.5 . . ?
H36A C36 H36B 109.5 . . ?
C34 C36 H36C 109.5 . . ?
H36A C36 H36C 109.5 . . ?
H36B C36 H36C 109.5 . . ?
O57 C37 C38 111.0(11) . . ?
O57 C37 C39 109.9(10) . . ?
C38 C37 C39 111.8 . . ?
O57 C37 H37 108.0 . . ?
C38 C37 H37 108.0 . . ?
C39 C37 H37 108.0 . . ?
C37 C38 H38A 109.5 . . ?
C37 C38 H38B 109.5 . . ?
H38A C38 H38B 109.5 . . ?
C37 C38 H38C 109.5 . . ?
H38A C38 H38C 109.5 . . ?
H38B C38 H38C 109.5 . . ?
C37 C39 H39A 109.5 . . ?
C37 C39 H39B 109.5 . . ?
H39A C39 H39B 109.5 . . ?
C37 C39 H39C 109.5 . . ?
H39A C39 H39C 109.5 . . ?
H39B C39 H39C 109.5 . . ?
O58 C40 C41 111.4(11) . . ?
O58 C40 C42 110.1(11) . . ?
C41 C40 C42 111.8 . . ?
O58 C40 H40 107.8 . . ?
C41 C40 H40 107.8 . . ?
C42 C40 H40 107.8 . . ?
C40 C41 H41A 109.5 . . ?
C40 C41 H41B 109.5 . . ?
H41A C41 H41B 109.5 . . ?
C40 C41 H41C 109.5 . . ?
H41A C41 H41C 109.5 . . ?
H41B C41 H41C 109.5 . . ?
C40 C42 H42A 109.5 . . ?
C40 C42 H42B 109.5 . . ?
H42A C42 H42B 109.5 . . ?
C40 C42 H42C 109.5 . . ?
H42A C42 H42C 109.5 . . ?
H42B C42 H42C 109.5 . . ?

loop_
_geom_bond_atom_site_label_1
_geom_bond_atom_site_label_2
_geom_bond_distance
_geom_bond_site_symmetry_2
_geom_bond_publ_flag
W1 O29 1.69(3) . ?
W1 O10 1.84(4) . ?
W1 O20 1.87(4) . ?
W1 O11 1.88(4) . ?
W1 O5 1.98(4) . ?
W1 O1 2.34(4) . ?
W1 O4' 2.47(4) . ?
W2 O30 1.56(4) . ?
W2 O5 1.74(4) . ?
W2 O21 1.81(4) . ?
W2 O6 1.89(3) . ?
W2 O12 1.87(4) . ?
W2 O3' 2.42(4) . ?
W2 O1 2.45(4) . ?
W3 O31 1.63(4) . ?
W3 O13 1.84(4) . ?
W3 O22 1.91(4) . ?
W3 O7 1.92(4) . ?
W3 O6 1.94(4) . ?
W3 O2 2.38(4) . ?
W3 O3' 2.40(4) . ?
W4 O32 1.57(4) . ?
W4 O8 1.82(4) . ?
W4 O7 1.87(4) . ?
W4 O14 1.92(4) . ?
W4 O23 1.94(4) . ?
W4 O2' 2.37(4) . ?
W4 O2 2.51(4) . ?
W5 O33 1.52(4) . ?
W5 O15 1.72(4) . ?
W5 O9 1.79(3) . ?
W5 O8 1.94(4) . ?
W5 O24 2.00(4) . ?
W5 O3 2.39(4) . ?
W5 O2' 2.40(4) . ?
W6 O34 1.56(4) . ?
W6 O16 1.85(4) . ?
W6 O25 1.86(4) . ?
W6 O9 1.88(3) . ?
W6 O10 1.96(4) . ?
W6 O4' 2.40(4) . ?
W6 O3 2.44(4) . ?
W7 O35 1.64(4) . ?
W7 O19 1.94(4) . ?
W7 O16 1.94(4) . ?
W7 O11 1.96(4) . ?
W7 O17 1.99(4) . ?
W7 O4' 2.37(4) . ?
W7 O4 2.45(4) . ?
W8 O36 1.65(4) . ?
W8 O17 1.77(4) . ?
W8 O12 1.89(4) . ?
W8 O18 1.91(4) . ?
W8 O13 1.96(3) . ?
W8 O4 2.43(4) . ?
W8 O3' 2.43(4) . ?
W9 O37 1.56(4) . ?
W9 O14 1.79(3) . ?
W9 O19 1.81(3) . ?
W9 O18 1.90(4) . ?
W9 O15 2.01(4) . ?
W9 O4 2.38(4) . ?
W9 O2' 2.49(4) . ?
W10 O38 1.68(4) . ?
W10 O28 1.74(4) . ?
W10 O26 1.84(3) . ?
W10 O21 1.87(4) . ?
W10 O20 1.87(3) . ?
W10 O1' 2.38(4) . ?
W10 O1 2.46(4) . ?
W11 O39 1.72(3) . ?
W11 O26 1.82(3) . ?
W11 O23 1.88(4) . ?
W11 O22 1.91(4) . ?
W11 O27 1.97(4) . ?
W11 O2 2.37(4) . ?
W11 O1' 2.45(4) . ?
W12 O40 1.66(4) . ?
W12 O24 1.78(4) . ?
W12 O27 1.77(3) . ?
W12 O25 1.89(3) . ?
W12 O28 1.96(4) . ?
W12 O1' 2.37(4) . ?
W12 O3 2.39(4) . ?
Eu1 O53 2.32(4) . ?
Eu1 O56 2.34(3) . ?
Eu1 O41 2.37(4) . ?
Eu1 O50 2.37(4) . ?
Eu1 O47 2.39(4) . ?
Eu1 O59 2.40(3) . ?
Eu1 O44 2.43(4) . ?
Eu1 O60 2.52(4) . ?
O1 P1 1.581(10) . ?
O2 P1 1.575(10) . ?
O3 P1 1.577(10) . ?
O4 P1 1.581(10) . ?
O1' P1 1.582(10) . ?
O2' P1 1.580(10) . ?
O3' P1 1.577(10) . ?
O4' P1 1.575(10) . ?
O41 P2 1.44(4) . ?
O42 C3 1.50(2) . ?
O42 P2 1.56(3) . ?
O43 C6 1.363(19) . ?
O43 P2 1.52(3) . ?
O44 P3 1.42(4) . ?
O45 P3 1.48(3) . ?
O45 C9 1.55(2) . ?
O46 P3 1.28(3) . ?
O46 C12 1.79(2) . ?
O47 P4 1.52(4) . ?
O48 P4 1.49(3) . ?
O48 C17 1.57(2) . ?
O49 C20 1.52(2) . ?
O49 P4 1.45(3) . ?
O50 P5 1.42(4) . ?
O51 C23 1.44(2) . ?
O51 P5 1.56(3) . ?
O52 C26 1.41(2) . ?
O52 P5 1.45(3) . ?
O53 P6 1.47(4) . ?
O54 C31 1.45(2) . ?
O54 P6 1.44(3) . ?
O55 C34 1.301(17) . ?
O55 P6 1.63(4) . ?
O56 P7 1.50(4) . ?
O57 C37 1.42(2) . ?
O57 P7 1.53(3) . ?
O58 C40 1.440(19) . ?
O58 P7 1.48(3) . ?
O59 H59A 0.8500 . ?
O59 H59B 0.8499 . ?
O60 H60A 0.8500 . ?
O60 H60C 0.8500 . ?
P2 C1 1.759(19) . ?
P4 C15 1.734(17) . ?
P5 C16 1.67(2) . ?
P6 C29 1.843(17) . ?
P3 C2 1.783(18) . ?
P7 C30 1.682(19) . ?
C1 C2 1.5096(11) . ?
C1 H1A 0.9700 . ?
C1 H1B 0.9700 . ?
C2 H2A 0.9700 . ?
C2 H2B 0.9700 . ?
C3 C4 1.5101(11) . ?
C3 C5 1.5117(11) . ?
C3 H3 0.9800 . ?
C4 H4A 0.9600 . ?
C4 H4B 0.9600 . ?
C4 H4C 0.9600 . ?
C5 H5A 0.9478 . ?
C5 H5B 0.9479 . ?
C5 H5C 0.9478 . ?
C6 C7 1.5081(11) . ?
C6 C8 1.5085(11) . ?
C6 H6 0.9800 . ?
C7 H7A 0.9600 . ?
C7 H7B 0.9600 . ?
C7 H7C 0.9600 . ?
C8 H8A 0.9600 . ?
C8 H8B 0.9600 . ?
C8 H8C 0.9600 . ?
C9 C10 1.5102(11) . ?
C9 C11 1.5110(11) . ?
C9 H9 0.9800 . ?
C10 H10A 0.9600 . ?
C10 H10B 0.9600 . ?
C10 H10C 0.9600 . ?
C11 H11A 0.9600 . ?
C11 H11B 0.9600 . ?
C11 H11C 0.9600 . ?
C12 C14 1.5134(11) . ?
C12 C13 1.5185(11) . ?
C12 H12 0.9800 . ?
C13 H13A 0.9600 . ?
C13 H13B 0.9600 . ?
C13 H13C 0.9600 . ?
C14 H14A 0.9600 . ?
C14 H14B 0.9600 . ?
C14 H14C 0.9600 . ?
C15 C16 1.5097(11) . ?
C15 H15A 0.9700 . ?
C15 H15B 0.9700 . ?
C16 H16A 0.9573 . ?
C16 H16B 0.9573 . ?
C17 C18 1.5104(11) . ?
C17 C19 1.5119(11) . ?
C17 H17 0.9800 . ?
C18 H18A 0.9600 . ?
C18 H18B 0.9600 . ?
C18 H18C 0.9600 . ?
C19 H19A 0.9600 . ?
C19 H19B 0.9600 . ?
C19 H19C 0.9600 . ?
C20 C22 1.5112(11) . ?
C20 C21 1.5117(11) . ?
C20 H20 0.9800 . ?
C21 H21A 0.9600 . ?
C21 H21B 0.9600 . ?
C21 H21C 0.9600 . ?
C22 H22A 0.9600 . ?
C22 H22B 0.9600 . ?
C22 H22C 0.9600 . ?
C23 C24 1.5057(11) . ?
C23 C25 1.5145(11) . ?
C23 H23 0.9800 . ?
C24 H24A 0.9478 . ?
C24 H24B 0.9478 . ?
C24 H24C 0.9479 . ?
C25 H25A 0.9600 . ?
C25 H25B 0.9600 . ?
C25 H25C 0.9600 . ?
C26 C27 1.5104(11) . ?
C26 C28 1.5113(11) . ?
C26 H26 0.9800 . ?
C27 H27A 0.9600 . ?
C27 H27B 0.9600 . ?
C27 H27C 0.9600 . ?
C28 H28A 0.9600 . ?
C28 H28B 0.9600 . ?
C28 H28C 0.9600 . ?
C29 C30 1.5114(11) . ?
C29 H29A 0.9700 . ?
C29 H29B 0.9700 . ?
C30 H30A 0.9700 . ?
C30 H30B 0.9700 . ?
C31 C32 1.5081(11) . ?
C31 C33 1.5100(11) . ?
C31 H31 0.9800 . ?
C32 H32A 0.9600 . ?
C32 H32B 0.9600 . ?
C32 H32C 0.9600 . ?
C33 H33A 0.9478 . ?
C33 H33B 0.9478 . ?
C33 H33C 0.9478 . ?
C34 C35 1.5079(11) . ?
C34 C36 1.5140(11) . ?
C34 H34 0.9800 . ?
C35 H35A 0.9478 . ?
C35 H35B 0.9479 . ?
C35 H35C 0.9478 . ?
C36 H36A 0.9600 . ?
C36 H36B 0.9600 . ?
C36 H36C 0.9600 . ?
C37 C38 1.5101(11) . ?
C37 C39 1.5136(11) . ?
C37 H37 0.9800 . ?
C38 H38A 0.9600 . ?
C38 H38B 0.9600 . ?
C38 H38C 0.9600 . ?
C39 H39A 0.9600 . ?
C39 H39B 0.9600 . ?
C39 H39C 0.9600 . ?
C40 C41 1.5085(11) . ?
C40 C42 1.5099(11) . ?
C40 H40 0.9800 . ?
C41 H41A 0.9478 . ?
C41 H41B 0.9478 . ?
C41 H41C 0.9479 . ?
C42 H42A 0.9600 . ?
C42 H42B 0.9600 . ?
C42 H42C 0.9600 . ?

loop_
_geom_torsion_atom_site_label_1
_geom_torsion_atom_site_label_2
_geom_torsion_atom_site_label_3
_geom_torsion_atom_site_label_4
_geom_torsion
_geom_torsion_site_symmetry_1
_geom_torsion_site_symmetry_2
_geom_torsion_site_symmetry_3
_geom_torsion_site_symmetry_4
_geom_torsion_publ_flag
O30 W2 O5 W1 -146(4) . . . . ?
O21 W2 O5 W1 -38(4) . . . . ?
O6 W2 O5 W1 34(7) . . . . ?
O12 W2 O5 W1 114(4) . . . . ?
O3' W2 O5 W1 51(4) . . . . ?
O1 W2 O5 W1 17(3) . . . . ?
O30 W2 O6 W3 -144(3) . . . . ?
O5 W2 O6 W3 36(6) . . . . ?
O21 W2 O6 W3 110(3) . . . . ?
O12 W2 O6 W3 -40(3) . . . . ?
O3' W2 O6 W3 17(2) . . . . ?
O1 W2 O6 W3 51(3) . . . . ?
O32 W4 O7 W3 -145(3) . . . . ?
O8 W4 O7 W3 45(6) . . . . ?
O14 W4 O7 W3 109(3) . . . . ?
O23 W4 O7 W3 -47(3) . . . . ?
O2' W4 O7 W3 47(3) . . . . ?
O2 W4 O7 W3 13(2) . . . . ?
O32 W4 O8 W5 -160(3) . . . . ?
O7 W4 O8 W5 9(7) . . . . ?
O14 W4 O8 W5 -53(3) . . . . ?
O23 W4 O8 W5 102(3) . . . . ?
O2' W4 O8 W5 8(3) . . . . ?
O2 W4 O8 W5 38(4) . . . . ?
O33 W5 O9 W6 164(4) . . . . ?
O15 W5 O9 W6 -95(4) . . . . ?
O8 W5 O9 W6 -8(7) . . . . ?
O24 W5 O9 W6 60(4) . . . . ?
O3 W5 O9 W6 0(4) . . . . ?
O2' W5 O9 W6 -29(4) . . . . ?
O34 W6 O9 W5 -166(4) . . . . ?
O16 W6 O9 W5 98(4) . . . . ?
O25 W6 O9 W5 -63(4) . . . . ?
O10 W6 O9 W5 7(7) . . . . ?
O4' W6 O9 W5 33(4) . . . . ?
O3 W6 O9 W5 0(4) . . . . ?
O29 W1 O10 W6 153(3) . . . . ?
O20 W1 O10 W6 -103(3) . . . . ?
O11 W1 O10 W6 57(3) . . . . ?
O5 W1 O10 W6 -29(6) . . . . ?
O1 W1 O10 W6 -42(3) . . . . ?
O4' W1 O10 W6 -8(2) . . . . ?
O29 W1 O11 W7 -160(3) . . . . ?
O10 W1 O11 W7 -63(3) . . . . ?
O20 W1 O11 W7 2(6) . . . . ?
O5 W1 O11 W7 91(3) . . . . ?
O1 W1 O11 W7 31(3) . . . . ?
O4' W1 O11 W7 1(2) . . . . ?
O30 W2 O12 W8 147(3) . . . . ?
O5 W2 O12 W8 -111(3) . . . . ?
O21 W2 O12 W8 -39(5) . . . . ?
O6 W2 O12 W8 44(3) . . . . ?
O3' W2 O12 W8 -14(3) . . . . ?
O1 W2 O12 W8 -51(3) . . . . ?
O36 W8 O12 W2 -149(3) . . . . ?
O17 W8 O12 W2 112(3) . . . . ?
O18 W8 O12 W2 41(6) . . . . ?
O13 W8 O12 W2 -48(3) . . . . ?
O4 W8 O12 W2 48(3) . . . . ?
O3' W8 O12 W2 14(3) . . . . ?
O31 W3 O13 W8 -162(3) . . . . ?
O22 W3 O13 W8 6(7) . . . . ?
O7 W3 O13 W8 98(3) . . . . ?
O6 W3 O13 W8 -58(3) . . . . ?
O2 W3 O13 W8 33(3) . . . . ?
O3' W3 O13 W8 3(2) . . . . ?
O37 W9 O14 W4 -149(4) . . . . ?
O19 W9 O14 W4 26(7) . . . . ?
O18 W9 O14 W4 106(4) . . . . ?
O15 W9 O14 W4 -51(4) . . . . ?
O4 W9 O14 W4 39(4) . . . . ?
O2' W9 O14 W4 7(3) . . . . ?
O33 W5 O15 W9 -151(3) . . . . ?
O9 W5 O15 W9 104(3) . . . . ?
O8 W5 O15 W9 -49(3) . . . . ?
O24 W5 O15 W9 28(6) . . . . ?
O3 W5 O15 W9 44(3) . . . . ?
O2' W5 O15 W9 10(3) . . . . ?
O34 W6 O16 W7 157(3) . . . . ?
O25 W6 O16 W7 -31(6) . . . . ?
O9 W6 O16 W7 -98(3) . . . . ?
O10 W6 O16 W7 56(3) . . . . ?
O4' W6 O16 W7 -7(2) . . . . ?
O3 W6 O16 W7 -40(3) . . . . ?
O36 W8 O17 W7 153(3) . . . . ?
O12 W8 O17 W7 -106(4) . . . . ?
O18 W8 O17 W7 53(4) . . . . ?
O13 W8 O17 W7 -33(7) . . . . ?
O4 W8 O17 W7 -10(3) . . . . ?
O3' W8 O17 W7 -44(4) . . . . ?
O37 W9 O18 W8 160(3) . . . . ?
O14 W9 O18 W8 -95(3) . . . . ?
O19 W9 O18 W8 61(3) . . . . ?
O15 W9 O18 W8 -12(5) . . . . ?
O4 W9 O18 W8 -3(2) . . . . ?
O2' W9 O18 W8 -35(3) . . . . ?
O37 W9 O19 W7 -168(3) . . . . ?
O14 W9 O19 W7 17(7) . . . . ?
O18 W9 O19 W7 -64(3) . . . . ?
O15 W9 O19 W7 94(3) . . . . ?
O4 W9 O19 W7 2(3) . . . . ?
O2' W9 O19 W7 34(4) . . . . ?
O29 W1 O20 W10 -148(3) . . . . ?
O10 W1 O20 W10 117(3) . . . . ?
O11 W1 O20 W10 51(6) . . . . ?
O5 W1 O20 W10 -38(3) . . . . ?
O1 W1 O20 W10 17(3) . . . . ?
O4' W1 O20 W10 51(3) . . . . ?
O38 W10 O20 W1 143(3) . . . . ?
O28 W10 O20 W1 -112(3) . . . . ?
O26 W10 O20 W1 -30(5) . . . . ?
O21 W10 O20 W1 38(3) . . . . ?
O1' W10 O20 W1 -51(3) . . . . ?
O1 W10 O20 W1 -17(3) . . . . ?
O30 W2 O21 W10 146(4) . . . . ?
O5 W2 O21 W10 41(4) . . . . ?
O6 W2 O21 W10 -115(4) . . . . ?
O12 W2 O21 W10 -28(6) . . . . ?
O3' W2 O21 W10 -50(4) . . . . ?
O1 W2 O21 W10 -14(3) . . . . ?
O38 W10 O21 W2 -145(4) . . . . ?
O28 W10 O21 W2 37(6) . . . . ?
O26 W10 O21 W2 105(4) . . . . ?
O20 W10 O21 W2 -40(4) . . . . ?
O1' W10 O21 W2 49(4) . . . . ?
O1 W10 O21 W2 14(3) . . . . ?
O39 W11 O23 W4 -156(3) . . . . ?
O26 W11 O23 W4 17(5) . . . . ?
O22 W11 O23 W4 -57(3) . . . . ?
O27 W11 O23 W4 101(3) . . . . ?
O2 W11 O23 W4 5(2) . . . . ?
O1' W11 O23 W4 40(3) . . . . ?
O40 W12 O24 W5 151(3) . . . . ?
O27 W12 O24 W5 -109(3) . . . . ?
O25 W12 O24 W5 49(3) . . . . ?
O28 W12 O24 W5 -30(5) . . . . ?
O1' W12 O24 W5 -44(3) . . . . ?
O3 W12 O24 W5 -12(3) . . . . ?
O34 W6 O25 W12 157(3) . . . . ?
O16 W6 O25 W12 -15(7) . . . . ?
O9 W6 O25 W12 53(3) . . . . ?
O10 W6 O25 W12 -102(3) . . . . ?
O4' W6 O25 W12 -36(3) . . . . ?
O3 W6 O25 W12 -5(3) . . . . ?
O40 W12 O25 W6 -156(3) . . . . ?
O24 W12 O25 W6 -56(3) . . . . ?
O27 W12 O25 W6 23(6) . . . . ?
O28 W12 O25 W6 98(3) . . . . ?
O1' W12 O25 W6 39(3) . . . . ?
O3 W12 O25 W6 5(3) . . . . ?
O39 W11 O26 W10 -127(4) . . . . ?
O23 W11 O26 W10 60(6) . . . . ?
O22 W11 O26 W10 137(5) . . . . ?
O27 W11 O26 W10 -23(5) . . . . ?
O2 W11 O26 W10 72(5) . . . . ?
O1' W11 O26 W10 33(4) . . . . ?
O38 W10 O26 W11 128(5) . . . . ?
O28 W10 O26 W11 21(5) . . . . ?
O21 W10 O26 W11 -131(5) . . . . ?
O20 W10 O26 W11 -59(6) . . . . ?
O1' W10 O26 W11 -34(4) . . . . ?
O1 W10 O26 W11 -71(5) . . . . ?
O40 W12 O27 W11 -159(3) . . . . ?
O24 W12 O27 W11 102(3) . . . . ?
O25 W12 O27 W11 22(7) . . . . ?
O28 W12 O27 W11 -53(3) . . . . ?
O1' W12 O27 W11 4(3) . . . . ?
O3 W12 O27 W11 39(3) . . . . ?
O38 W10 O28 W12 -151(3) . . . . ?
O26 W10 O28 W12 -37(3) . . . . ?
O21 W10 O28 W12 28(5) . . . . ?
O20 W10 O28 W12 106(4) . . . . ?
O1' W10 O28 W12 13(3) . . . . ?
O1 W10 O28 W12 47(3) . . . . ?
W11 O2 P1 O3 -56(3) . . . . ?
W3 O2 P1 O3 175(3) . . . . ?
W4 O2 P1 O3 60(3) . . . . ?
W11 O2 P1 O1 64(3) . . . . ?
W3 O2 P1 O1 -65(3) . . . . ?
W4 O2 P1 O1 180(2) . . . . ?
W11 O2 P1 O4 -176(3) . . . . ?
W3 O2 P1 O4 55(3) . . . . ?
W4 O2 P1 O4 -61(3) . . . . ?
W7 O4' P1 O3' 58(3) . . . . ?
W6 O4' P1 O3' -176(3) . . . . ?
W1 O4' P1 O3' -62(3) . . . . ?
W7 O4' P1 O2' -62(3) . . . . ?
W6 O4' P1 O2' 63(3) . . . . ?
W1 O4' P1 O2' 178(3) . . . . ?
W7 O4' P1 O1' 179(3) . . . . ?
W6 O4' P1 O1' -56(3) . . . . ?
W1 O4' P1 O1' 59(3) . . . . ?
W12 O3 P1 O2 59(3) . . . . ?
W5 O3 P1 O2 -65(3) . . . . ?
W6 O3 P1 O2 177(3) . . . . ?
W12 O3 P1 O1 -61(3) . . . . ?
W5 O3 P1 O1 174(3) . . . . ?
W6 O3 P1 O1 56(3) . . . . ?
W12 O3 P1 O4 180(2) . . . . ?
W5 O3 P1 O4 55(3) . . . . ?
W6 O3 P1 O4 -63(3) . . . . ?
W3 O3' P1 O4' -175(3) . . . . ?
W2 O3' P1 O4' 63(3) . . . . ?
W8 O3' P1 O4' -56(3) . . . . ?
W3 O3' P1 O2' -55(3) . . . . ?
W2 O3' P1 O2' -177(3) . . . . ?
W8 O3' P1 O2' 65(3) . . . . ?
W3 O3' P1 O1' 64(3) . . . . ?
W2 O3' P1 O1' -58(3) . . . . ?
W8 O3' P1 O1' -176(3) . . . . ?
W4 O2' P1 O4' 177(3) . . . . ?
W5 O2' P1 O4' -56(3) . . . . ?
W9 O2' P1 O4' 58(3) . . . . ?
W4 O2' P1 O3' 56(3) . . . . ?
W5 O2' P1 O3' -177(3) . . . . ?
W9 O2' P1 O3' -63(3) . . . . ?
W4 O2' P1 O1' -64(3) . . . . ?
W5 O2' P1 O1' 64(3) . . . . ?
W9 O2' P1 O1' 178(3) . . . . ?
W1 O1 P1 O2 179(3) . . . . ?
W2 O1 P1 O2 54(3) . . . . ?
W10 O1 P1 O2 -58(3) . . . . ?
W1 O1 P1 O3 -61(3) . . . . ?
W2 O1 P1 O3 175(2) . . . . ?
W10 O1 P1 O3 63(3) . . . . ?
W1 O1 P1 O4 59(3) . . . . ?
W2 O1 P1 O4 -66(3) . . . . ?
W10 O1 P1 O4 -178(3) . . . . ?
W9 O4 P1 O2 62(3) . . . . ?
W8 O4 P1 O2 -60(3) . . . . ?
W7 O4 P1 O2 -176(2) . . . . ?
W9 O4 P1 O3 -58(3) . . . . ?
W8 O4 P1 O3 180(2) . . . . ?
W7 O4 P1 O3 63(3) . . . . ?
W9 O4 P1 O1 -178(3) . . . . ?
W8 O4 P1 O1 60(3) . . . . ?
W7 O4 P1 O1 -56(3) . . . . ?
W12 O1' P1 O4' 63(3) . . . . ?
W10 O1' P1 O4' -63(3) . . . . ?
W11 O1' P1 O4' 179(3) . . . . ?
W12 O1' P1 O3' -176(3) . . . . ?
W10 O1' P1 O3' 58(3) . . . . ?
W11 O1' P1 O3' -60(3) . . . . ?
W12 O1' P1 O2' -57(3) . . . . ?
W10 O1' P1 O2' 178(3) . . . . ?
W11 O1' P1 O2' 59(3) . . . . ?
Eu1 O41 P2 O43 156(4) . . . . ?
Eu1 O41 P2 O42 -80(4) . . . . ?
Eu1 O41 P2 C1 31(5) . . . . ?
C6 O43 P2 O41 -168(3) . . . . ?
C6 O43 P2 O42 67(3) . . . . ?
C6 O43 P2 C1 -41(3) . . . . ?
C3 O42 P2 O41 -49(3) . . . . ?
C3 O42 P2 O43 73(3) . . . . ?
C3 O42 P2 C1 -170(2) . . . . ?
C20 O49 P4 O47 -24(3) . . . . ?
C20 O49 P4 O48 91(3) . . . . ?
C20 O49 P4 C15 -149.0(19) . . . . ?
Eu1 O47 P4 O49 -115(3) . . . . ?
Eu1 O47 P4 O48 123(4) . . . . ?
Eu1 O47 P4 C15 6(5) . . . . ?
C17 O48 P4 O49 14(3) . . . . ?
C17 O48 P4 O47 134(2) . . . . ?
C17 O48 P4 C15 -105(2) . . . . ?
Eu1 O50 P5 O52 -80(6) . . . . ?
Eu1 O50 P5 O51 162(5) . . . . ?
Eu1 O50 P5 C16 44(6) . . . . ?
C26 O52 P5 O50 -180(2) . . . . ?
C26 O52 P5 O51 -53(3) . . . . ?
C26 O52 P5 C16 62(2) . . . . ?
C23 O51 P5 O50 -44(4) . . . . ?
C23 O51 P5 O52 -165(3) . . . . ?
C23 O51 P5 C16 73(3) . . . . ?
Eu1 O53 P6 O54 102(6) . . . . ?
Eu1 O53 P6 O55 -134(5) . . . . ?
Eu1 O53 P6 C29 -12(7) . . . . ?
C31 O54 P6 O53 179(3) . . . . ?
C31 O54 P6 O55 54(4) . . . . ?
C31 O54 P6 C29 -63(4) . . . . ?
C34 O55 P6 O53 -54(3) . . . . ?
C34 O55 P6 O54 66(3) . . . . ?
C34 O55 P6 C29 -178(2) . . . . ?
C12 O46 P3 O44 -31(4) . . . . ?
C12 O46 P3 O45 85(2) . . . . ?
C12 O46 P3 C2 -157.7(16) . . . . ?
Eu1 O44 P3 O46 -97(5) . . . . ?
Eu1 O44 P3 O45 147(4) . . . . ?
Eu1 O44 P3 C2 27(5) . . . . ?
C9 O45 P3 O46 59(2) . . . . ?
C9 O45 P3 O44 -169.2(19) . . . . ?
C9 O45 P3 C2 -50.7(19) . . . . ?
Eu1 O56 P7 O58 -89(6) . . . . ?
Eu1 O56 P7 O57 150(5) . . . . ?
Eu1 O56 P7 C30 31(6) . . . . ?
C40 O58 P7 O56 -178(2) . . . . ?
C40 O58 P7 O57 -54(3) . . . . ?
C40 O58 P7 C30 60(2) . . . . ?
C37 O57 P7 O56 39(3) . . . . ?
C37 O57 P7 O58 -78(2) . . . . ?
C37 O57 P7 C30 163.8(16) . . . . ?
O41 P2 C1 C2 55(2) . . . . ?
O43 P2 C1 C2 -67.4(14) . . . . ?
O42 P2 C1 C2 175.5(16) . . . . ?
P2 C1 C2 P3 -107.1(9) . . . . ?
O46 P3 C2 C1 -166.9(12) . . . . ?
O44 P3 C2 C1 57(2) . . . . ?
O45 P3 C2 C1 -56.5(14) . . . . ?
P2 O42 C3 C4 -154(2) . . . . ?
P2 O42 C3 C5 -34(3) . . . . ?
P2 O43 C6 C7 -82(3) . . . . ?
P2 O43 C6 C8 146(2) . . . . ?
P3 O45 C9 C10 131.5(15) . . . . ?
P3 O45 C9 C11 -110.6(16) . . . . ?
P3 O46 C12 C14 -156(2) . . . . ?
P3 O46 C12 C13 92(2) . . . . ?
O49 P4 C15 C16 49.8(18) . . . . ?
O47 P4 C15 C16 -73(2) . . . . ?
O48 P4 C15 C16 173.3(13) . . . . ?
P4 C15 C16 P5 105.7(10) . . . . ?
O50 P5 C16 C15 -63.6(17) . . . . ?
O52 P5 C16 C15 56.3(17) . . . . ?
O51 P5 C16 C15 170.6(8) . . . . ?
P4 O48 C17 C18 83(2) . . . . ?
P4 O48 C17 C19 -159.3(17) . . . . ?
P4 O49 C20 C22 145(2) . . . . ?
P4 O49 C20 C21 -97(3) . . . . ?
P5 O51 C23 C24 3(3) . . . . ?
P5 O51 C23 C25 124(2) . . . . ?
P5 O52 C26 C27 -137.6(18) . . . . ?
P5 O52 C26 C28 96(2) . . . . ?
O53 P6 C29 C30 -65(2) . . . . ?
O54 P6 C29 C30 -178.6(11) . . . . ?
O55 P6 C29 C30 61.8(13) . . . . ?
P6 C29 C30 P7 96.1(10) . . . . ?
O56 P7 C30 C29 -60(2) . . . . ?
O58 P7 C30 C29 56.9(17) . . . . ?
O57 P7 C30 C29 174.9(9) . . . . ?
P6 O54 C31 C32 -153(3) . . . . ?
P6 O54 C31 C33 -30(4) . . . . ?
P6 O55 C34 C35 -65(3) . . . . ?
P6 O55 C34 C36 83(2) . . . . ?
P7 O57 C37 C38 -103.1(19) . . . . ?
P7 O57 C37 C39 132.7(14) . . . . ?
P7 O58 C40 C41 125.9(17) . . . . ?
P7 O58 C40 C42 -109.4(19) . . . . ?

loop_
_platon_squeeze_void_nr
_platon_squeeze_void_average_x
_platon_squeeze_void_average_y
_platon_squeeze_void_average_z
_platon_squeeze_void_volume
_platon_squeeze_void_count_electrons
1 -0.060 0.500 0.500 726.6 401.4
2 0.209 0.751 0.929 90.4 64.4
3 0.055 0.970 0.019 8.1 0.0
4 0.116 0.904 0.140 11.5 7.5
5 0.391 0.433 0.026 16.4 12.2
6 0.608 0.567 0.974 16.4 16.5
7 0.790 0.249 0.071 90.4 62.2
8 0.884 0.096 0.860 11.5 2.6
9 0.943 0.031 0.981 7.5 5.8
